data_4023717
loop_
_publ_author_name
'Tao Han'
'Chuan-Feng Chen'

_publ_section_title
;
 Efficient Potassium-Ion-Templated Synthesis and Controlled
 Destruction of [2]Rotaxanes Based on Cascade Complexes
;
_journal_name_full 'Journal of Organic Chemistry'
_journal_page_first 7735
_journal_page_last 7742
_journal_paper_doi 10.1021/jo801522f
_journal_volume 73
_journal_year 2008
_chemical_formula_moiety 'C85.50 H89 Cl1.50 F12 K2 N1.50 O18 P2'
_chemical_formula_sum 'C85.5 H89 Cl1.5 F12 K2 N1.5 O18 P2'
_chemical_formula_weight 1846.90
_chemical_name_systematic
; 
 ? 
;
_space_group_IT_number 9
_symmetry_cell_setting monoclinic
_symmetry_space_group_name_Hall 'C -2yc'
_symmetry_space_group_name_H-M 'C 1 c 1'
_atom_sites_solution_hydrogens geom
_atom_sites_solution_primary direct
_atom_sites_solution_secondary difmap
_audit_creation_method SHELXL-97
_cell_angle_alpha 90.00
_cell_angle_beta 91.676(4)
_cell_angle_gamma 90.00
_cell_formula_units_Z 4
_cell_length_a 24.252(5)
_cell_length_b 13.880(3)
_cell_length_c 26.057(5)
_cell_measurement_reflns_used 11817
_cell_measurement_temperature 113(2)
_cell_measurement_theta_max 27.9
_cell_measurement_theta_min 1.7
_cell_volume 8767(3)
_computing_cell_refinement 'CrystalClear (Rigaku/MSC Inc., 2005)'
_computing_data_collection 'CrystalClear (Rigaku/MSC Inc., 2005)'
_computing_data_reduction 'CrystalClear (Rigaku/MSC Inc., 2005)'
_computing_publication_material 'CrystalStructure 3.7.0'
_computing_structure_refinement 'SHELXL-97 (Sheldrick, 1997)'
_computing_structure_solution 'SHELXS-97 (Sheldrick, 1990)'
_diffrn_ambient_temperature 113(2)
_diffrn_detector_area_resol_mean 7.31
_diffrn_measured_fraction_theta_full 0.993
_diffrn_measured_fraction_theta_max 0.993
_diffrn_measurement_device_type 'Rigaku Saturn'
_diffrn_measurement_method \w
_diffrn_radiation_monochromator confocal
_diffrn_radiation_source 'rotating anode'
_diffrn_radiation_type MoK\a
_diffrn_radiation_wavelength 0.71070
_diffrn_reflns_av_R_equivalents 0.0330
_diffrn_reflns_av_sigmaI/netI 0.0540
_diffrn_reflns_limit_h_max 28
_diffrn_reflns_limit_h_min -28
_diffrn_reflns_limit_k_max 15
_diffrn_reflns_limit_k_min -16
_diffrn_reflns_limit_l_max 30
_diffrn_reflns_limit_l_min -30
_diffrn_reflns_number 31240
_diffrn_reflns_theta_full 25.00
_diffrn_reflns_theta_max 25.00
_diffrn_reflns_theta_min 1.68
_diffrn_standards_decay_% 0
_diffrn_standards_interval_count 0
_diffrn_standards_interval_time 0
_diffrn_standards_number 0
_exptl_absorpt_coefficient_mu 0.283
_exptl_absorpt_correction_T_max 0.9300
_exptl_absorpt_correction_T_min 0.9148
_exptl_absorpt_correction_type multi-scan
_exptl_absorpt_process_details crystalclear
_exptl_crystal_colour orange
_exptl_crystal_density_diffrn 1.399
_exptl_crystal_density_method 'not measured'
_exptl_crystal_description block
_exptl_crystal_F_000 3832
_exptl_crystal_size_max 0.32
_exptl_crystal_size_mid 0.28
_exptl_crystal_size_min 0.26
_refine_diff_density_max 0.883
_refine_diff_density_min -0.521
_refine_diff_density_rms 0.072
_refine_ls_abs_structure_details 'Flack H D (1983), Acta Cryst. A39, 876-881'
_refine_ls_abs_structure_Flack 0.01(5)
_refine_ls_extinction_coef 0.0057(5)
_refine_ls_extinction_expression Fc^*^=kFc[1+0.001xFc^2^\l^3^/sin(2\q)]^-1/4^
_refine_ls_extinction_method SHELXL
_refine_ls_goodness_of_fit_ref 1.034
_refine_ls_hydrogen_treatment mixed
_refine_ls_matrix_type full
_refine_ls_number_parameters 1227
_refine_ls_number_reflns 14417
_refine_ls_number_restraints 129
_refine_ls_restrained_S_all 1.048
_refine_ls_R_factor_all 0.0868
_refine_ls_R_factor_gt 0.0786
_refine_ls_shift/su_max 0.001
_refine_ls_shift/su_mean 0.000
_refine_ls_structure_factor_coef Fsqd
_refine_ls_weighting_details 'calc w=1/[\s^2^(Fo^2^)+(0.1434P)^2^+11.6239P] where P=(Fo^2^+2Fc^2^)/3'
_refine_ls_weighting_scheme calc
_refine_ls_wR_factor_gt 0.2090
_refine_ls_wR_factor_ref 0.2213
_reflns_number_gt 12634
_reflns_number_total 14417
_reflns_threshold_expression >2sigma(I)
_cod_data_source_file jo801522f_si_002.cif
_cod_data_source_block shelxl
_cod_original_formula_sum 'C85.50 H89 Cl1.50 F12 K2 N1.50 O18 P2'
_cod_database_code 4023717

loop_
_symmetry_equiv_pos_as_xyz
'x, y, z'
'x, -y, z+1/2'
'x+1/2, y+1/2, z'
'x+1/2, -y+1/2, z+1/2'

loop_
_atom_site_label
_atom_site_type_symbol
_atom_site_fract_x
_atom_site_fract_y
_atom_site_fract_z
_atom_site_U_iso_or_equiv
_atom_site_adp_type
_atom_site_occupancy
_atom_site_symmetry_multiplicity
_atom_site_calc_flag
_atom_site_refinement_flags
_atom_site_disorder_assembly
_atom_site_disorder_group
K1 K 0.87922(5) 0.28572(7) 0.36337(4) 0.0476(3) Uani 1 1 d . A .
K2 K 1.09426(5) -0.29534(8) 0.56052(4) 0.0469(3) Uani 1 1 d . . .
O1 O 1.00154(17) 0.3064(3) 0.33937(17) 0.0590(10) Uani 1 1 d . A .
O2 O 0.9260(3) 0.4506(5) 0.3165(4) 0.186(6) Uani 1 1 d D . .
O3 O 0.8565(2) 0.4698(3) 0.39676(16) 0.0734(13) Uani 1 1 d D . .
O4 O 0.89709(16) 0.3347(2) 0.47033(13) 0.0468(8) Uani 1 1 d . . .
O5 O 0.93389(15) 0.1896(3) 0.28608(19) 0.0596(11) Uani 1 1 d . . .
O6 O 0.82533(17) 0.2491(3) 0.26775(17) 0.0622(11) Uani 1 1 d . . .
O7 O 0.76862(19) 0.1965(3) 0.3530(2) 0.0685(12) Uani 1 1 d . . .
O8 O 0.81189(19) 0.2169(3) 0.45049(17) 0.0636(12) Uani 1 1 d . . .
O9 O 1.1606(2) -0.1800(3) 0.49833(15) 0.0694(13) Uani 1 1 d . A .
O10 O 1.2047(3) -0.2334(6) 0.5919(4) 0.138(4) Uani 1 1 d . . .
O11 O 1.1379(2) -0.2933(4) 0.6664(2) 0.0842(16) Uani 1 1 d . . .
O12 O 1.08033(17) -0.1279(3) 0.6325(2) 0.0661(12) Uani 1 1 d . A .
O13 O 1.0954(2) -0.3024(3) 0.45043(15) 0.0600(11) Uani 1 1 d . . .
O14 O 1.0319(2) -0.4447(3) 0.49890(18) 0.0641(11) Uani 1 1 d . . .
O15 O 1.0234(2) -0.4475(3) 0.6050(2) 0.0717(12) Uani 1 1 d . . .
O16 O 0.99890(17) -0.2521(3) 0.6158(2) 0.0640(11) Uani 1 1 d . . .
O17 O 0.9317(2) 0.1381(3) 0.40756(19) 0.0725(13) Uani 1 1 d . . .
O18 O 1.0296(2) -0.1477(3) 0.51402(19) 0.0745(13) Uani 1 1 d . A .
C1 C 1.0200(2) 0.2145(4) 0.3260(3) 0.0566(15) Uani 1 1 d . . .
C2 C 0.9847(2) 0.1520(5) 0.3005(2) 0.0552(14) Uani 1 1 d . A .
C3 C 1.0000(3) 0.0555(5) 0.2907(2) 0.0556(14) Uani 1 1 d . . .
H3 H 0.9754 0.0125 0.2732 0.067 Uiso 1 1 calc R A .
C4 C 1.0526(2) 0.0257(5) 0.3077(2) 0.0514(13) Uani 1 1 d . A .
C5 C 1.0753(3) -0.0766(5) 0.3010(2) 0.0611(16) Uani 1 1 d . . .
C6 C 1.0956(2) -0.1090(4) 0.3550(2) 0.0518(13) Uani 1 1 d . A .
C7 C 1.0825(3) -0.1929(4) 0.3777(2) 0.0535(14) Uani 1 1 d . . .
H7 H 1.0578 -0.2364 0.3606 0.064 Uiso 1 1 calc R A .
C8 C 1.1046(3) -0.2162(4) 0.4259(2) 0.0517(13) Uani 1 1 d . A .
C9 C 1.1400(3) -0.1508(4) 0.45053(19) 0.0517(13) Uani 1 1 d . . .
C10 C 1.1545(2) -0.0650(4) 0.4272(2) 0.0495(12) Uani 1 1 d . A .
H10 H 1.1795 -0.0216 0.4438 0.059 Uiso 1 1 calc R . .
C11 C 1.1316(2) -0.0439(4) 0.3787(2) 0.0540(14) Uani 1 1 d . . .
C12 C 1.1448(2) 0.0465(5) 0.3470(2) 0.0546(14) Uani 1 1 d . A .
C13 C 1.0886(2) 0.0889(5) 0.3318(2) 0.0563(14) Uani 1 1 d . . .
C14 C 1.0725(2) 0.1846(5) 0.3425(3) 0.0605(15) Uani 1 1 d . A .
H14 H 1.0968 0.2274 0.3605 0.073 Uiso 1 1 calc R . .
C15 C 1.0343(3) -0.1469(5) 0.2750(2) 0.0649(17) Uani 1 1 d . A .
H15A H 1.0210 -0.1199 0.2421 0.097 Uiso 1 1 calc R . .
H15B H 1.0030 -0.1571 0.2973 0.097 Uiso 1 1 calc R . .
H15C H 1.0527 -0.2086 0.2690 0.097 Uiso 1 1 calc R . .
C16 C 1.1843(3) 0.1154(6) 0.3734(3) 0.074(2) Uani 1 1 d . . .
H16A H 1.1891 0.1724 0.3518 0.111 Uiso 1 1 calc R A .
H16B H 1.2200 0.0837 0.3793 0.111 Uiso 1 1 calc R . .
H16C H 1.1695 0.1351 0.4064 0.111 Uiso 1 1 calc R . .
C17 C 1.1279(3) -0.0641(5) 0.2716(2) 0.0599(15) Uani 1 1 d . A .
C18 C 1.1419(4) -0.1087(7) 0.2264(2) 0.084(3) Uani 1 1 d . . .
H18 H 1.1168 -0.1527 0.2105 0.100 Uiso 1 1 calc R A .
C19 C 1.1917(4) -0.0905(9) 0.2041(3) 0.092(3) Uani 1 1 d . A .
H19 H 1.2010 -0.1221 0.1732 0.111 Uiso 1 1 calc R . .
C20 C 1.2274(4) -0.0266(8) 0.2268(3) 0.094(3) Uani 1 1 d . . .
H20 H 1.2613 -0.0135 0.2108 0.112 Uiso 1 1 calc R A .
C21 C 1.2159(3) 0.0210(7) 0.2736(3) 0.082(2) Uani 1 1 d . A .
H21 H 1.2415 0.0639 0.2898 0.098 Uiso 1 1 calc R . .
C22 C 1.1636(3) 0.0006(5) 0.2948(3) 0.0669(19) Uani 1 1 d . . .
C23 C 1.0070(3) 0.3752(5) 0.2979(3) 0.0683(17) Uani 1 1 d . . .
H23A H 0.9885 0.3502 0.2662 0.082 Uiso 1 1 calc R A .
H23B H 1.0465 0.3854 0.2909 0.082 Uiso 1 1 calc R . .
C24 C 0.9818(4) 0.4660(6) 0.3127(4) 0.089(2) Uani 1 1 d . A .
H24A H 0.9978 0.4881 0.3461 0.107 Uiso 1 1 calc R . .
H24B H 0.9887 0.5161 0.2866 0.107 Uiso 1 1 calc R . .
C25 C 0.9169(5) 0.5501(6) 0.3396(4) 0.063(3) Uani 0.508(16) 1 d PDU A 1
H25A H 0.9438 0.5629 0.3681 0.076 Uiso 0.508(16) 1 calc PR A 1
H25B H 0.9202 0.6011 0.3133 0.076 Uiso 0.508(16) 1 calc PR A 1
C26 C 0.8586(7) 0.5458(10) 0.3591(7) 0.118(6) Uani 0.508(16) 1 d PDU A 1
H26A H 0.8486 0.6081 0.3749 0.141 Uiso 0.508(16) 1 calc PR A 1
H26B H 0.8321 0.5325 0.3304 0.141 Uiso 0.508(16) 1 calc PR A 1
C26' C 0.8639(10) 0.5497(9) 0.3618(6) 0.116(6) Uani 0.492(16) 1 d PDU A 2
H26C H 0.8940 0.5917 0.3752 0.139 Uiso 0.492(16) 1 calc PR A 2
H26D H 0.8296 0.5885 0.3597 0.139 Uiso 0.492(16) 1 calc PR A 2
C25' C 0.8780(5) 0.5138(8) 0.3077(3) 0.066(3) Uani 0.492(16) 1 d PDU A 2
H25C H 0.8467 0.4776 0.2919 0.080 Uiso 0.492(16) 1 calc PR A 2
H25D H 0.8872 0.5684 0.2851 0.080 Uiso 0.492(16) 1 calc PR A 2
C27 C 0.8748(3) 0.4963(4) 0.4471(2) 0.0608(15) Uani 1 1 d . A .
H27A H 0.8557 0.5557 0.4580 0.073 Uiso 1 1 calc R . .
H27B H 0.9150 0.5089 0.4478 0.073 Uiso 1 1 calc R . .
C28 C 0.8623(3) 0.4170(4) 0.4820(3) 0.0618(16) Uani 1 1 d . A .
H28A H 0.8693 0.4375 0.5180 0.074 Uiso 1 1 calc R . .
H28B H 0.8230 0.3989 0.4779 0.074 Uiso 1 1 calc R . .
C29 C 0.9013(3) 0.1424(6) 0.2481(3) 0.0705(19) Uani 1 1 d . A .
H29A H 0.8802 0.0888 0.2631 0.085 Uiso 1 1 calc R . .
H29B H 0.9243 0.1169 0.2205 0.085 Uiso 1 1 calc R . .
C30 C 0.8628(3) 0.2216(7) 0.2279(3) 0.079(2) Uani 1 1 d . A .
H30A H 0.8846 0.2782 0.2175 0.095 Uiso 1 1 calc R . .
H30B H 0.8415 0.1980 0.1974 0.095 Uiso 1 1 calc R . .
C31 C 0.7745(3) 0.2024(6) 0.2632(3) 0.073(2) Uani 1 1 d . A .
H31A H 0.7804 0.1319 0.2619 0.088 Uiso 1 1 calc R . .
H31B H 0.7554 0.2223 0.2308 0.088 Uiso 1 1 calc R . .
C32 C 0.7413(3) 0.2256(6) 0.3055(3) 0.074(2) Uani 1 1 d . A .
H32A H 0.7053 0.1923 0.3017 0.088 Uiso 1 1 calc R . .
H32B H 0.7343 0.2959 0.3061 0.088 Uiso 1 1 calc R . .
C33 C 0.7352(3) 0.2046(5) 0.3934(3) 0.0646(17) Uani 1 1 d . A .
H33A H 0.7002 0.1697 0.3863 0.077 Uiso 1 1 calc R . .
H33B H 0.7265 0.2732 0.3998 0.077 Uiso 1 1 calc R . .
C34 C 0.7644(2) 0.1624(4) 0.4391(3) 0.0576(14) Uani 1 1 d . A .
H34A H 0.7398 0.1629 0.4688 0.069 Uiso 1 1 calc R . .
H34B H 0.7747 0.0948 0.4320 0.069 Uiso 1 1 calc R . .
C35 C 1.2059(2) -0.1279(5) 0.5208(2) 0.0584(14) Uani 1 1 d D . .
H35A H 1.1942 -0.0615 0.5290 0.070 Uiso 1 1 calc R A .
H35B H 1.2362 -0.1242 0.4962 0.070 Uiso 1 1 calc R . .
C36 C 1.2253(7) -0.1769(11) 0.5677(4) 0.179(9) Uani 1 1 d D A .
H36A H 1.2610 -0.2060 0.5587 0.215 Uiso 1 1 calc R . .
H36B H 1.2345 -0.1241 0.5920 0.215 Uiso 1 1 calc R . .
C37 C 1.2270(5) -0.2885(9) 0.6308(4) 0.119(4) Uani 1 1 d D . .
H37A H 1.2640 -0.2633 0.6405 0.142 Uiso 1 1 calc R . .
H37B H 1.2316 -0.3554 0.6183 0.142 Uiso 1 1 calc R . .
C38 C 1.1928(4) -0.2895(14) 0.6760(5) 0.166(7) Uani 1 1 d D . .
H38A H 1.2036 -0.3458 0.6974 0.199 Uiso 1 1 calc R . .
H38B H 1.2011 -0.2309 0.6964 0.199 Uiso 1 1 calc R . .
C39 C 1.1102(9) -0.2267(9) 0.6993(3) 0.158(7) Uani 1 1 d D . .
H39A H 1.1304 -0.2249 0.7329 0.189 Uiso 1 1 calc R . .
H39B H 1.0728 -0.2519 0.7055 0.189 Uiso 1 1 calc R . .
C40 C 1.1050(4) -0.1288(9) 0.6803(4) 0.146(6) Uani 1 1 d D . .
H40A H 1.0827 -0.0903 0.7040 0.175 Uiso 1 1 calc R . .
H40B H 1.1420 -0.0990 0.6788 0.175 Uiso 1 1 calc R . .
C41 C 1.0619(3) -0.3714(4) 0.4229(2) 0.0624(16) Uani 1 1 d . . .
H41A H 1.0777 -0.3846 0.3890 0.075 Uiso 1 1 calc R . .
H41B H 1.0242 -0.3457 0.4172 0.075 Uiso 1 1 calc R . .
C42 C 1.0601(3) -0.4620(5) 0.4536(3) 0.0618(15) Uani 1 1 d . . .
H42A H 1.0409 -0.5130 0.4334 0.074 Uiso 1 1 calc R . .
H42B H 1.0980 -0.4842 0.4620 0.074 Uiso 1 1 calc R . .
C43 C 1.0243(3) -0.5299(4) 0.5282(3) 0.0719(18) Uani 1 1 d . . .
H43A H 1.0604 -0.5552 0.5407 0.086 Uiso 1 1 calc R . .
H43B H 1.0059 -0.5800 0.5069 0.086 Uiso 1 1 calc R . .
C44 C 0.9896(4) -0.5047(5) 0.5724(3) 0.082(2) Uani 1 1 d . . .
H44A H 0.9565 -0.4684 0.5607 0.098 Uiso 1 1 calc R . .
H44B H 0.9777 -0.5636 0.5905 0.098 Uiso 1 1 calc R . .
C45 C 0.9915(5) -0.4103(5) 0.6478(4) 0.102(3) Uani 1 1 d . . .
H45A H 1.0165 -0.3930 0.6770 0.122 Uiso 1 1 calc R . .
H45B H 0.9655 -0.4602 0.6595 0.122 Uiso 1 1 calc R . .
C46 C 0.9592(4) -0.3205(5) 0.6289(4) 0.088(3) Uani 1 1 d . . .
H46A H 0.9353 -0.3366 0.5987 0.106 Uiso 1 1 calc R . .
H46B H 0.9358 -0.2954 0.6564 0.106 Uiso 1 1 calc R . .
C47 C 0.8879(2) 0.2562(4) 0.5032(2) 0.0458(11) Uani 1 1 d . A .
C48 C 0.8444(2) 0.1947(4) 0.4934(2) 0.0486(12) Uani 1 1 d . A .
C49 C 0.8357(2) 0.1166(4) 0.5258(2) 0.0531(13) Uani 1 1 d . . .
H49 H 0.8067 0.0724 0.5182 0.064 Uiso 1 1 calc R A .
C50 C 0.8693(2) 0.1037(4) 0.5688(2) 0.0461(12) Uani 1 1 d . A .
C51 C 0.8636(2) 0.0242(4) 0.6094(2) 0.0515(13) Uani 1 1 d . . .
C52 C 0.9209(2) -0.0246(4) 0.6135(2) 0.0460(12) Uani 1 1 d . A .
C53 C 0.9310(2) -0.1222(4) 0.6108(2) 0.0520(13) Uani 1 1 d . . .
H53 H 0.9018 -0.1663 0.6037 0.062 Uiso 1 1 calc R A .
C54 C 0.9854(3) -0.1553(4) 0.6189(2) 0.0525(13) Uani 1 1 d . A .
C55 C 1.0267(2) -0.0919(4) 0.6292(2) 0.0536(13) Uani 1 1 d . . .
C56 C 1.0171(2) 0.0057(4) 0.6308(2) 0.0502(12) Uani 1 1 d . A .
H56 H 1.0468 0.0492 0.6369 0.060 Uiso 1 1 calc R . .
C57 C 0.9650(2) 0.0399(4) 0.6237(2) 0.0475(12) Uani 1 1 d . . .
C58 C 0.9473(3) 0.1453(4) 0.6281(2) 0.0511(13) Uani 1 1 d . A .
C59 C 0.9135(2) 0.1671(4) 0.5786(2) 0.0474(12) Uani 1 1 d . . .
C60 C 0.9224(2) 0.2434(4) 0.54644(18) 0.0458(11) Uani 1 1 d . A .
H60 H 0.9518 0.2871 0.5535 0.055 Uiso 1 1 calc R . .
C61 C 0.8173(2) -0.0442(4) 0.5986(3) 0.0595(16) Uani 1 1 d . A .
H61A H 0.8142 -0.0889 0.6275 0.089 Uiso 1 1 calc R . .
H61B H 0.8245 -0.0807 0.5673 0.089 Uiso 1 1 calc R . .
H61C H 0.7828 -0.0081 0.5940 0.089 Uiso 1 1 calc R . .
C62 C 0.9938(3) 0.2158(4) 0.6377(2) 0.0622(16) Uani 1 1 d . . .
H62A H 1.0189 0.2139 0.6089 0.093 Uiso 1 1 calc R A .
H62B H 1.0140 0.1984 0.6694 0.093 Uiso 1 1 calc R . .
H62C H 0.9787 0.2809 0.6409 0.093 Uiso 1 1 calc R . .
C63 C 0.8606(3) 0.0785(5) 0.6610(2) 0.0613(17) Uani 1 1 d . A .
C64 C 0.8199(3) 0.0647(7) 0.6972(3) 0.085(3) Uani 1 1 d . . .
H64 H 0.7902 0.0210 0.6916 0.103 Uiso 1 1 calc R A .
C65 C 0.8255(5) 0.1201(9) 0.7430(3) 0.100(4) Uani 1 1 d . A .
H65 H 0.7986 0.1121 0.7684 0.120 Uiso 1 1 calc R . .
C66 C 0.8680(5) 0.1853(11) 0.7529(3) 0.113(4) Uani 1 1 d . . .
H66 H 0.8702 0.2207 0.7841 0.136 Uiso 1 1 calc R A .
C67 C 0.9068(4) 0.1965(6) 0.7158(2) 0.082(2) Uani 1 1 d . A .
H67 H 0.9358 0.2416 0.7211 0.099 Uiso 1 1 calc R . .
C68 C 0.9043(3) 0.1426(5) 0.6701(2) 0.0644(17) Uani 1 1 d . . .
C69 C 0.9544(2) 0.0726(4) 0.4328(2) 0.0496(12) Uani 1 1 d . A .
C70 C 0.9286(3) -0.0235(4) 0.4350(2) 0.0527(13) Uani 1 1 d . . .
C71 C 0.8787(3) -0.0396(5) 0.4083(3) 0.0676(17) Uani 1 1 d . A .
H71 H 0.8628 0.0099 0.3874 0.081 Uiso 1 1 calc R . .
C72 C 0.8523(4) -0.1283(6) 0.4123(4) 0.086(2) Uani 1 1 d . . .
H72 H 0.8184 -0.1390 0.3939 0.104 Uiso 1 1 calc R A .
C73 C 0.8738(4) -0.1982(6) 0.4414(4) 0.084(2) Uani 1 1 d . A .
H73 H 0.8542 -0.2569 0.4450 0.101 Uiso 1 1 calc R . .
C74 C 0.9253(4) -0.1864(5) 0.4669(3) 0.076(2) Uani 1 1 d . . .
H74 H 0.9413 -0.2382 0.4860 0.091 Uiso 1 1 calc R A .
C75 C 0.9533(3) -0.0958(4) 0.4640(2) 0.0533(13) Uani 1 1 d . A .
C76 C 1.0066(3) -0.0817(4) 0.4916(2) 0.0530(14) Uani 1 1 d . . .
C77 C 1.0309(2) 0.0162(4) 0.49196(19) 0.0471(12) Uani 1 1 d . A .
C78 C 1.0791(3) 0.0342(5) 0.5201(2) 0.0608(16) Uani 1 1 d . . .
H78 H 1.0960 -0.0162 0.5396 0.073 Uiso 1 1 calc R A .
C79 C 1.1029(3) 0.1242(6) 0.5204(3) 0.0725(19) Uani 1 1 d . A .
H79 H 1.1363 0.1356 0.5394 0.087 Uiso 1 1 calc R . .
C80 C 1.0772(4) 0.1996(6) 0.4920(3) 0.078(2) Uani 1 1 d . . .
H80 H 1.0929 0.2624 0.4927 0.094 Uiso 1 1 calc R A .
C81 C 1.0299(3) 0.1825(5) 0.4635(3) 0.0664(16) Uani 1 1 d . A .
H81 H 1.0134 0.2331 0.4438 0.080 Uiso 1 1 calc R . .
C82 C 1.0058(2) 0.0923(4) 0.4630(2) 0.0482(12) Uani 1 1 d . . .
N1 N 1.1704(4) -0.4707(6) 0.5436(4) 0.103(2) Uani 1 1 d . . .
C83 C 1.1890(4) -0.5363(6) 0.5238(4) 0.082(2) Uani 1 1 d . . .
C84 C 1.2133(4) -0.6177(7) 0.4971(5) 0.111(3) Uani 1 1 d . . .
H84A H 1.1973 -0.6219 0.4622 0.166 Uiso 1 1 calc R . .
H84B H 1.2057 -0.6774 0.5157 0.166 Uiso 1 1 calc R . .
H84C H 1.2533 -0.6084 0.4955 0.166 Uiso 1 1 calc R . .
P1 P 0.79127(7) 0.63706(11) 0.57083(7) 0.0598(4) Uani 1 1 d . . .
P2 P 0.17965(11) 0.4323(2) 0.34318(18) 0.1316(14) Uani 1 1 d . . .
F2 F 0.8461(3) 0.5854(7) 0.5633(3) 0.184(5) Uani 1 1 d . . .
F1 F 0.8093(3) 0.6635(7) 0.6265(3) 0.149(3) Uani 1 1 d . . .
F12 F 0.1531(3) 0.3747(7) 0.2978(3) 0.182(4) Uani 1 1 d . . .
F10 F 0.1394(4) 0.5187(7) 0.3335(3) 0.173(4) Uani 1 1 d . . .
F9 F 0.1401(4) 0.3781(6) 0.3815(3) 0.168(4) Uani 1 1 d . . .
F6 F 0.7715(3) 0.6107(8) 0.5151(2) 0.155(3) Uani 1 1 d . . .
F4 F 0.7353(3) 0.6853(8) 0.5809(3) 0.156(3) Uani 1 1 d . . .
F3 F 0.7590(5) 0.5507(6) 0.5924(3) 0.175(4) Uani 1 1 d . . .
F5 F 0.8166(4) 0.7293(6) 0.5508(5) 0.188(4) Uani 1 1 d . . .
F11 F 0.2192(3) 0.4851(5) 0.3056(7) 0.242(8) Uani 1 1 d . . .
F7 F 0.2059(6) 0.4889(6) 0.3910(6) 0.264(9) Uani 1 1 d . . .
F8 F 0.2218(4) 0.3479(5) 0.3474(8) 0.278(9) Uani 1 1 d . . .
N2 N 0.9115(12) 0.446(3) 0.7157(12) 0.096(11) Uani 0.239(18) 1 d PDU B 1
C85 C 0.8780(9) 0.4199(17) 0.6899(8) 0.049(7) Uani 0.239(18) 1 d PDU B 1
C86 C 0.8347(9) 0.3806(16) 0.6537(9) 0.046(6) Uani 0.239(18) 1 d PDU B 1
H86A H 0.8524 0.3468 0.6255 0.070 Uiso 0.239(18) 1 calc PR B 1
H86B H 0.8122 0.4336 0.6397 0.070 Uiso 0.239(18) 1 calc PR B 1
H86C H 0.8111 0.3356 0.6720 0.070 Uiso 0.239(18) 1 calc PR B 1
C87 C 0.6144(9) 0.915(3) 0.6694(11) 0.18(2) Uani 0.317(9) 1 d PDU C 1
H87 H 0.6025 0.9707 0.6476 0.221 Uiso 0.317(9) 1 calc PR C 1
Cl1 Cl 0.5605(7) 0.8995(10) 0.7102(5) 0.134(5) Uani 0.317(9) 1 d PDU C 1
Cl2 Cl 0.6743(9) 0.9540(18) 0.6989(9) 0.225(10) Uani 0.317(9) 1 d PDU C 1
Cl3 Cl 0.6253(9) 0.8240(12) 0.6255(7) 0.173(6) Uani 0.317(9) 1 d PDU C 1
C86' C 0.8824(14) 0.510(2) 0.7173(10) 0.074(9) Uani 0.261(18) 1 d PDU B 2
H86D H 0.8838 0.4767 0.7506 0.112 Uiso 0.261(18) 1 calc PR B 2
H86E H 0.8563 0.5634 0.7184 0.112 Uiso 0.261(18) 1 calc PR B 2
H86F H 0.9192 0.5341 0.7097 0.112 Uiso 0.261(18) 1 calc PR B 2
C85' C 0.864(2) 0.440(5) 0.676(2) 0.16(3) Uani 0.261(18) 1 d PDU B 2
N2' N 0.862(2) 0.389(3) 0.6432(15) 0.132(15) Uani 0.261(18) 1 d PDU B 2
C87' C 0.6286(5) 0.9336(11) 0.6718(6) 0.036(6) Uani 0.183(9) 1 d PDU C 2
H87' H 0.6210 0.9860 0.6462 0.043 Uiso 0.183(9) 1 calc PR C 2
Cl1' Cl 0.5662(5) 0.8943(10) 0.6935(6) 0.075(4) Uani 0.183(9) 1 d PDU C 2
Cl2' Cl 0.6667(5) 0.9825(10) 0.7218(5) 0.091(5) Uani 0.183(9) 1 d PDU C 2
Cl3' Cl 0.6653(6) 0.8438(9) 0.6410(5) 0.091(5) Uani 0.183(9) 1 d PDU C 2

loop_
_atom_site_aniso_label
_atom_site_aniso_U_11
_atom_site_aniso_U_22
_atom_site_aniso_U_33
_atom_site_aniso_U_23
_atom_site_aniso_U_13
_atom_site_aniso_U_12
K1 0.0617(7) 0.0337(5) 0.0464(6) -0.0009(4) -0.0158(5) 0.0022(5)
K2 0.0544(7) 0.0368(5) 0.0490(6) -0.0010(4) -0.0064(5) 0.0089(5)
O1 0.053(2) 0.058(2) 0.065(2) 0.0088(19) -0.0076(19) 0.0050(18)
O2 0.135(6) 0.123(6) 0.308(13) 0.146(8) 0.128(8) 0.082(5)
O3 0.121(4) 0.036(2) 0.061(2) -0.0012(18) -0.027(3) 0.013(2)
O4 0.062(2) 0.0354(17) 0.0424(18) 0.0044(14) -0.0001(16) -0.0085(16)
O5 0.037(2) 0.053(2) 0.088(3) 0.002(2) -0.0095(19) 0.0090(17)
O6 0.047(2) 0.073(3) 0.065(2) -0.021(2) -0.0137(18) 0.011(2)
O7 0.056(2) 0.058(3) 0.090(3) -0.001(2) -0.022(2) 0.0103(19)
O8 0.060(2) 0.062(3) 0.068(3) 0.022(2) -0.022(2) -0.0211(19)
O9 0.100(4) 0.072(3) 0.0358(19) 0.0073(18) -0.018(2) -0.032(3)
O10 0.079(4) 0.146(6) 0.185(7) 0.119(6) -0.069(4) -0.033(4)
O11 0.094(4) 0.067(3) 0.089(4) 0.022(3) -0.038(3) 0.007(3)
O12 0.045(2) 0.056(2) 0.098(3) -0.019(2) -0.003(2) 0.0177(18)
O13 0.087(3) 0.044(2) 0.048(2) -0.0049(16) -0.015(2) -0.005(2)
O14 0.078(3) 0.043(2) 0.072(3) -0.0028(19) 0.000(2) -0.0004(19)
O15 0.091(3) 0.042(2) 0.082(3) -0.002(2) -0.004(3) 0.013(2)
O16 0.051(2) 0.042(2) 0.099(3) -0.001(2) 0.007(2) 0.0117(17)
O17 0.090(3) 0.051(2) 0.076(3) 0.019(2) -0.008(3) 0.019(2)
O18 0.090(3) 0.058(3) 0.075(3) 0.018(2) 0.004(3) 0.032(2)
C1 0.038(3) 0.049(3) 0.083(4) 0.009(3) 0.001(3) 0.012(2)
C2 0.041(3) 0.060(3) 0.064(4) 0.013(3) 0.002(3) 0.013(2)
C3 0.055(3) 0.062(3) 0.049(3) 0.003(2) -0.004(3) 0.007(3)
C4 0.047(3) 0.066(4) 0.040(3) 0.004(2) -0.004(2) 0.016(3)
C5 0.073(4) 0.070(4) 0.040(3) 0.003(3) -0.002(3) 0.029(3)
C6 0.058(3) 0.059(3) 0.038(3) -0.009(2) 0.004(2) 0.010(3)
C7 0.068(4) 0.050(3) 0.042(3) -0.010(2) -0.012(3) 0.020(3)
C8 0.065(4) 0.049(3) 0.041(3) -0.004(2) 0.000(3) 0.001(2)
C9 0.070(4) 0.056(3) 0.029(2) 0.001(2) -0.001(2) 0.006(3)
C10 0.050(3) 0.059(3) 0.039(3) 0.001(2) 0.004(2) 0.002(2)
C11 0.051(3) 0.062(3) 0.049(3) 0.012(3) 0.017(2) 0.018(3)
C12 0.039(3) 0.067(4) 0.058(3) 0.020(3) 0.009(2) 0.010(3)
C13 0.041(3) 0.064(4) 0.064(3) 0.016(3) 0.014(3) 0.014(3)
C14 0.034(3) 0.069(4) 0.080(4) 0.020(3) 0.005(3) 0.003(3)
C15 0.092(5) 0.055(3) 0.047(3) -0.013(2) -0.014(3) 0.025(3)
C16 0.046(3) 0.078(4) 0.098(5) 0.043(4) 0.003(3) 0.005(3)
C17 0.058(3) 0.076(4) 0.046(3) 0.012(3) 0.000(3) 0.017(3)
C18 0.091(5) 0.123(6) 0.037(3) 0.002(3) 0.007(3) 0.060(5)
C19 0.074(5) 0.147(9) 0.056(4) 0.020(5) 0.014(4) 0.032(6)
C20 0.073(5) 0.147(8) 0.063(4) 0.027(5) 0.031(4) 0.036(5)
C21 0.058(4) 0.118(6) 0.071(4) 0.047(4) 0.015(3) 0.023(4)
C22 0.066(4) 0.079(4) 0.057(3) 0.028(3) 0.026(3) 0.033(4)
C23 0.066(4) 0.062(4) 0.077(4) 0.020(3) -0.004(3) 0.006(3)
C24 0.117(7) 0.063(4) 0.086(5) 0.018(4) 0.002(5) 0.000(4)
C25 0.094(8) 0.030(5) 0.066(7) 0.007(4) -0.010(6) 0.007(5)
C26 0.230(15) 0.057(7) 0.066(7) -0.001(6) -0.011(8) 0.051(8)
C26' 0.229(15) 0.054(7) 0.063(7) 0.011(6) -0.019(8) 0.053(8)
C25' 0.095(8) 0.046(6) 0.058(6) 0.009(5) -0.009(6) 0.016(6)
C27 0.088(5) 0.046(3) 0.048(3) 0.002(2) 0.004(3) -0.008(3)
C28 0.083(4) 0.035(3) 0.068(4) 0.004(2) 0.013(3) 0.003(3)
C29 0.054(3) 0.104(5) 0.053(3) -0.015(3) -0.012(3) 0.033(4)
C30 0.064(4) 0.112(6) 0.060(4) -0.007(4) -0.010(3) 0.030(4)
C31 0.048(3) 0.107(6) 0.064(4) 0.009(4) -0.021(3) -0.007(3)
C32 0.059(4) 0.077(4) 0.084(5) -0.016(4) -0.028(4) 0.013(3)
C33 0.050(3) 0.057(4) 0.085(5) 0.002(3) -0.019(3) 0.001(3)
C34 0.045(3) 0.052(3) 0.076(4) 0.000(3) -0.010(3) -0.007(2)
C35 0.049(3) 0.074(4) 0.052(3) 0.005(3) -0.001(3) -0.009(3)
C36 0.253(18) 0.199(14) 0.079(6) 0.063(8) -0.105(9) -0.131(14)
C37 0.099(7) 0.134(9) 0.122(8) 0.064(7) -0.022(6) 0.046(6)
C38 0.076(7) 0.27(2) 0.147(11) 0.076(11) -0.055(7) 0.044(9)
C39 0.32(2) 0.122(9) 0.032(4) -0.004(5) -0.004(7) -0.021(11)
C40 0.097(7) 0.201(13) 0.137(9) -0.112(10) -0.067(7) 0.084(8)
C41 0.079(4) 0.052(3) 0.055(3) -0.011(3) -0.014(3) -0.002(3)
C42 0.068(4) 0.047(3) 0.070(4) 0.002(3) -0.005(3) 0.002(3)
C43 0.083(5) 0.041(3) 0.092(5) -0.002(3) -0.001(4) -0.012(3)
C44 0.106(6) 0.051(4) 0.088(5) 0.007(3) -0.003(4) -0.026(4)
C45 0.149(8) 0.041(4) 0.117(7) 0.014(4) 0.045(6) 0.024(4)
C46 0.079(5) 0.049(4) 0.138(8) 0.008(4) 0.038(5) 0.006(3)
C47 0.055(3) 0.040(3) 0.042(3) 0.010(2) -0.005(2) -0.006(2)
C48 0.053(3) 0.043(3) 0.049(3) 0.010(2) -0.006(2) -0.004(2)
C49 0.047(3) 0.046(3) 0.066(3) 0.015(3) 0.001(3) -0.001(2)
C50 0.050(3) 0.045(3) 0.043(3) 0.012(2) 0.008(2) 0.010(2)
C51 0.047(3) 0.044(3) 0.064(3) 0.020(2) 0.017(3) 0.015(2)
C52 0.043(3) 0.051(3) 0.044(3) 0.011(2) 0.007(2) 0.015(2)
C53 0.048(3) 0.042(3) 0.066(3) 0.011(2) 0.012(3) 0.007(2)
C54 0.055(3) 0.040(3) 0.063(3) 0.002(2) 0.009(3) 0.012(2)
C55 0.046(3) 0.057(3) 0.057(3) -0.005(3) 0.005(2) 0.008(3)
C56 0.047(3) 0.051(3) 0.053(3) -0.007(2) 0.012(2) 0.009(2)
C57 0.054(3) 0.049(3) 0.040(3) 0.000(2) 0.003(2) 0.010(2)
C58 0.066(4) 0.048(3) 0.038(3) -0.002(2) -0.002(2) 0.011(2)
C59 0.061(3) 0.040(3) 0.041(3) 0.001(2) 0.003(2) 0.004(2)
C60 0.060(3) 0.042(3) 0.035(2) -0.002(2) -0.001(2) -0.001(2)
C61 0.044(3) 0.052(3) 0.083(4) 0.026(3) 0.011(3) 0.013(2)
C62 0.083(4) 0.055(3) 0.047(3) -0.003(2) -0.017(3) 0.006(3)
C63 0.073(4) 0.066(4) 0.046(3) 0.020(3) 0.020(3) 0.037(3)
C64 0.073(4) 0.118(6) 0.067(4) 0.039(4) 0.018(4) 0.056(5)
C65 0.116(8) 0.142(8) 0.044(4) 0.022(4) 0.026(4) 0.080(7)
C66 0.109(8) 0.171(11) 0.059(5) -0.021(6) -0.006(5) 0.062(8)
C67 0.101(6) 0.104(6) 0.042(3) -0.008(3) 0.002(3) 0.047(5)
C68 0.076(4) 0.070(4) 0.046(3) 0.006(3) 0.002(3) 0.032(4)
C69 0.059(3) 0.039(3) 0.052(3) 0.008(2) 0.004(2) 0.016(2)
C70 0.063(3) 0.049(3) 0.047(3) -0.001(2) 0.013(3) 0.013(3)
C71 0.067(4) 0.070(4) 0.066(4) -0.005(3) -0.001(3) 0.008(3)
C72 0.085(5) 0.074(5) 0.100(6) -0.013(4) -0.011(5) -0.001(4)
C73 0.089(6) 0.069(5) 0.097(6) -0.015(4) 0.015(5) -0.019(4)
C74 0.102(6) 0.046(3) 0.080(5) 0.011(3) 0.003(4) 0.001(3)
C75 0.068(4) 0.041(3) 0.052(3) 0.004(2) 0.011(3) 0.012(2)
C76 0.068(4) 0.046(3) 0.045(3) 0.007(2) 0.013(3) 0.022(3)
C77 0.049(3) 0.052(3) 0.041(3) 0.003(2) 0.007(2) 0.018(2)
C78 0.060(4) 0.075(4) 0.047(3) -0.004(3) 0.004(3) 0.020(3)
C79 0.061(4) 0.095(5) 0.061(4) -0.014(4) 0.007(3) 0.001(4)
C80 0.080(5) 0.062(4) 0.093(5) -0.006(4) 0.005(4) -0.003(3)
C81 0.082(5) 0.051(3) 0.067(4) -0.001(3) 0.002(3) 0.005(3)
C82 0.061(3) 0.042(3) 0.043(3) 0.003(2) 0.013(2) 0.012(2)
N1 0.098(5) 0.091(5) 0.119(6) -0.009(5) -0.023(5) 0.030(4)
C83 0.075(5) 0.071(5) 0.100(6) -0.003(4) -0.020(4) -0.002(4)
C84 0.095(6) 0.085(6) 0.150(10) -0.031(6) -0.020(6) -0.002(5)
P1 0.0663(10) 0.0483(8) 0.0649(9) -0.0056(7) 0.0039(8) -0.0096(7)
P2 0.0779(15) 0.0782(15) 0.237(4) -0.071(2) -0.0223(19) -0.0113(13)
F2 0.128(5) 0.261(10) 0.159(6) -0.130(7) -0.049(5) 0.109(6)
F1 0.108(4) 0.240(9) 0.099(4) -0.084(5) -0.008(3) -0.008(5)
F12 0.157(6) 0.196(7) 0.197(7) -0.140(7) 0.091(6) -0.100(6)
F10 0.185(7) 0.188(8) 0.144(6) -0.082(6) -0.026(5) 0.098(7)
F9 0.169(7) 0.176(7) 0.161(6) -0.105(6) 0.027(5) -0.093(6)
F6 0.107(4) 0.289(11) 0.069(3) -0.030(5) -0.006(3) -0.010(5)
F4 0.078(4) 0.252(10) 0.138(6) -0.032(6) 0.011(4) 0.014(5)
F3 0.255(10) 0.111(5) 0.157(7) 0.018(5) -0.017(6) -0.094(6)
F5 0.174(8) 0.098(4) 0.294(12) 0.064(6) 0.047(8) -0.044(5)
F11 0.094(5) 0.073(4) 0.56(2) -0.061(8) 0.064(8) -0.022(3)
F7 0.355(16) 0.095(5) 0.328(15) 0.013(7) -0.243(14) -0.094(7)
F8 0.121(6) 0.079(4) 0.64(3) 0.019(9) 0.053(11) -0.019(4)
N2 0.095(13) 0.103(14) 0.088(13) -0.005(9) -0.022(9) -0.008(9)
C85 0.051(10) 0.048(10) 0.049(9) 0.018(7) -0.003(7) -0.009(7)
C86 0.043(9) 0.043(9) 0.053(10) -0.010(7) -0.002(7) 0.013(7)
C87 0.18(3) 0.18(3) 0.19(3) 0.014(10) 0.008(10) -0.001(10)
Cl1 0.192(9) 0.101(6) 0.108(7) -0.031(5) -0.019(6) 0.039(6)
Cl2 0.253(13) 0.210(12) 0.212(12) 0.003(9) -0.014(9) -0.009(9)
Cl3 0.191(10) 0.153(8) 0.175(9) 0.025(7) 0.039(8) -0.006(7)
C86' 0.082(12) 0.075(12) 0.066(11) 0.002(8) -0.004(8) -0.007(9)
C85' 0.16(3) 0.16(3) 0.16(3) -0.001(10) 0.007(10) -0.002(10)
N2' 0.135(18) 0.128(17) 0.132(17) 0.002(10) -0.008(10) -0.011(10)
C87' 0.015(8) 0.039(9) 0.055(10) 0.037(7) 0.007(7) 0.003(7)
Cl1' 0.070(6) 0.060(6) 0.096(8) 0.030(6) 0.031(5) -0.009(4)
Cl2' 0.072(6) 0.095(7) 0.104(8) 0.025(6) -0.023(5) 0.006(5)
Cl3' 0.115(9) 0.075(6) 0.083(6) 0.005(5) 0.015(6) 0.035(6)

loop_
_atom_type_symbol
_atom_type_description
_atom_type_scat_dispersion_real
_atom_type_scat_dispersion_imag
_atom_type_scat_source
C C 0.0033 0.0016 'International Tables Vol C Tables 4.2.6.8 and 6.1.1.4'
H H 0.0000 0.0000 'International Tables Vol C Tables 4.2.6.8 and 6.1.1.4'
N N 0.0061 0.0033 'International Tables Vol C Tables 4.2.6.8 and 6.1.1.4'
O O 0.0106 0.0060 'International Tables Vol C Tables 4.2.6.8 and 6.1.1.4'
F F 0.0171 0.0103 'International Tables Vol C Tables 4.2.6.8 and 6.1.1.4'
Cl Cl 0.1484 0.1585 'International Tables Vol C Tables 4.2.6.8 and 6.1.1.4'
P P 0.1023 0.0942 'International Tables Vol C Tables 4.2.6.8 and 6.1.1.4'
K K 0.2009 0.2494 'International Tables Vol C Tables 4.2.6.8 and 6.1.1.4'

loop_
_geom_angle_atom_site_label_1
_geom_angle_atom_site_label_2
_geom_angle_atom_site_label_3
_geom_angle
_geom_angle_site_symmetry_1
_geom_angle_site_symmetry_3
_geom_angle_publ_flag
O17 K1 O3 132.45(15) . . ?
O17 K1 O5 73.25(14) . . ?
O3 K1 O5 140.83(14) . . ?
O17 K1 O6 116.53(15) . . ?
O3 K1 O6 110.68(13) . . ?
O5 K1 O6 59.58(12) . . ?
O17 K1 O2 127.9(2) . . ?
O3 K1 O2 58.41(18) . . ?
O5 K1 O2 82.58(19) . . ?
O6 K1 O2 86.9(3) . . ?
O17 K1 O4 72.95(14) . . ?
O3 K1 O4 60.26(11) . . ?
O5 K1 O4 138.54(12) . . ?
O6 K1 O4 160.99(13) . . ?
O2 K1 O4 100.0(3) . . ?
O17 K1 O7 97.94(15) . . ?
O3 K1 O7 103.13(15) . . ?
O5 K1 O7 100.57(14) . . ?
O6 K1 O7 56.62(15) . . ?
O2 K1 O7 132.0(2) . . ?
O4 K1 O7 107.22(14) . . ?
O17 K1 O8 71.93(15) . . ?
O3 K1 O8 86.45(14) . . ?
O5 K1 O8 132.69(13) . . ?
O6 K1 O8 111.28(13) . . ?
O2 K1 O8 144.7(2) . . ?
O4 K1 O8 54.04(11) . . ?
O7 K1 O8 54.69(13) . . ?
O17 K1 O1 72.93(14) . . ?
O3 K1 O1 100.42(15) . . ?
O5 K1 O1 54.03(12) . . ?
O6 K1 O1 105.23(13) . . ?
O2 K1 O1 55.68(15) . . ?
O4 K1 O1 93.21(12) . . ?
O7 K1 O1 154.34(14) . . ?
O8 K1 O1 137.58(12) . . ?
O9 K2 O16 131.51(15) . . ?
O9 K2 O18 70.19(16) . . ?
O16 K2 O18 67.23(14) . . ?
O9 K2 O13 54.67(12) . . ?
O16 K2 O13 123.32(15) . . ?
O18 K2 O13 67.59(14) . . ?
O9 K2 O10 57.07(16) . . ?
O16 K2 O10 123.7(3) . . ?
O18 K2 O10 113.60(18) . . ?
O13 K2 O10 104.8(2) . . ?
O9 K2 O11 109.87(15) . . ?
O16 K2 O11 78.22(17) . . ?
O18 K2 O11 125.24(16) . . ?
O13 K2 O11 158.18(17) . . ?
O10 K2 O11 55.0(2) . . ?
O9 K2 O15 166.57(13) . . ?
O16 K2 O15 57.49(13) . . ?
O18 K2 O15 111.18(16) . . ?
O13 K2 O15 112.78(13) . . ?
O10 K2 O15 129.60(16) . . ?
O11 K2 O15 80.63(15) . . ?
O9 K2 O14 111.84(13) . . ?
O16 K2 O14 90.74(14) . . ?
O18 K2 O14 90.40(15) . . ?
O13 K2 O14 57.46(12) . . ?
O10 K2 O14 143.1(2) . . ?
O11 K2 O14 132.33(14) . . ?
O15 K2 O14 55.33(13) . . ?
O9 K2 O12 89.76(15) . . ?
O16 K2 O12 53.83(13) . . ?
O18 K2 O12 68.71(14) . . ?
O13 K2 O12 130.75(13) . . ?
O10 K2 O12 73.5(2) . . ?
O11 K2 O12 56.61(14) . . ?
O15 K2 O12 103.25(14) . . ?
O14 K2 O12 143.30(13) . . ?
O9 K2 N1 90.7(2) . . ?
O16 K2 N1 137.8(2) . . ?
O18 K2 N1 146.5(2) . . ?
O13 K2 N1 78.89(19) . . ?
O10 K2 N1 74.0(3) . . ?
O11 K2 N1 86.6(2) . . ?
O15 K2 N1 81.4(2) . . ?
O14 K2 N1 70.96(19) . . ?
O12 K2 N1 140.73(18) . . ?
C1 O1 C23 112.2(5) . . ?
C1 O1 K1 106.5(3) . . ?
C23 O1 K1 108.9(3) . . ?
C24 O2 C25' 132.2(8) . . ?
C24 O2 C25 92.5(8) . . ?
C25' O2 C25 53.0(8) . . ?
C24 O2 K1 124.1(5) . . ?
C25' O2 K1 102.9(6) . . ?
C25 O2 K1 119.7(5) . . ?
C27 O3 C26 115.0(10) . . ?
C27 O3 C26' 109.9(10) . . ?
C26 O3 C26' 6.1(19) . . ?
C27 O3 K1 118.1(3) . . ?
C26 O3 K1 116.8(7) . . ?
C26' O3 K1 118.8(5) . . ?
C47 O4 C28 112.1(4) . . ?
C47 O4 K1 112.6(3) . . ?
C28 O4 K1 108.4(3) . . ?
C2 O5 C29 119.6(5) . . ?
C2 O5 K1 115.1(4) . . ?
C29 O5 K1 117.4(3) . . ?
C31 O6 C30 112.8(6) . . ?
C31 O6 K1 123.0(4) . . ?
C30 O6 K1 113.3(4) . . ?
C33 O7 C32 111.9(5) . . ?
C33 O7 K1 117.2(4) . . ?
C32 O7 K1 110.7(4) . . ?
C48 O8 C34 119.8(4) . . ?
C48 O8 K1 111.9(3) . . ?
C34 O8 K1 118.4(4) . . ?
C9 O9 C35 118.2(5) . . ?
C9 O9 K2 119.0(4) . . ?
C35 O9 K2 119.9(3) . . ?
C36 O10 C37 128.9(10) . . ?
C36 O10 K2 117.8(7) . . ?
C37 O10 K2 112.5(6) . . ?
C38 O11 C39 109.9(11) . . ?
C38 O11 K2 120.2(6) . . ?
C39 O11 K2 113.9(6) . . ?
C40 O12 C55 116.2(6) . . ?
C40 O12 K2 120.4(4) . . ?
C55 O12 K2 111.1(3) . . ?
C8 O13 C41 116.4(4) . . ?
C8 O13 K2 116.2(3) . . ?
C41 O13 K2 120.0(4) . . ?
C42 O14 C43 112.6(5) . . ?
C42 O14 K2 108.6(4) . . ?
C43 O14 K2 110.9(4) . . ?
C44 O15 C45 110.1(7) . . ?
C44 O15 K2 119.9(4) . . ?
C45 O15 K2 111.6(4) . . ?
C54 O16 C46 118.6(5) . . ?
C54 O16 K2 115.7(3) . . ?
C46 O16 K2 123.9(4) . . ?
C69 O17 K1 173.7(4) . . ?
C76 O18 K2 173.4(5) . . ?
C2 C1 C14 120.7(6) . . ?
C2 C1 O1 119.7(5) . . ?
C14 C1 O1 119.4(6) . . ?
C1 C2 O5 115.5(5) . . ?
C1 C2 C3 121.5(5) . . ?
O5 C2 C3 123.0(6) . . ?
C4 C3 C2 117.5(6) . . ?
C4 C3 H3 121.2 . . ?
C2 C3 H3 121.2 . . ?
C13 C4 C3 121.1(6) . . ?
C13 C4 C5 114.7(5) . . ?
C3 C4 C5 124.2(6) . . ?
C17 C5 C4 105.1(6) . . ?
C17 C5 C15 113.2(5) . . ?
C4 C5 C15 114.2(5) . . ?
C17 C5 C6 104.0(5) . . ?
C4 C5 C6 105.7(5) . . ?
C15 C5 C6 113.7(6) . . ?
C7 C6 C11 121.4(5) . . ?
C7 C6 C5 125.3(6) . . ?
C11 C6 C5 113.3(5) . . ?
C6 C7 C8 120.5(6) . . ?
C6 C7 H7 119.7 . . ?
C8 C7 H7 119.7 . . ?
O13 C8 C7 124.0(5) . . ?
O13 C8 C9 117.2(5) . . ?
C7 C8 C9 118.8(5) . . ?
C10 C9 O9 123.7(5) . . ?
C10 C9 C8 121.2(5) . . ?
O9 C9 C8 115.1(5) . . ?
C9 C10 C11 118.5(6) . . ?
C9 C10 H10 120.7 . . ?
C11 C10 H10 120.7 . . ?
C6 C11 C10 119.6(5) . . ?
C6 C11 C12 115.4(5) . . ?
C10 C11 C12 124.9(6) . . ?
C16 C12 C13 115.1(6) . . ?
C16 C12 C11 114.3(5) . . ?
C13 C12 C11 104.7(5) . . ?
C16 C12 C22 117.0(5) . . ?
C13 C12 C22 102.2(5) . . ?
C11 C12 C22 101.7(5) . . ?
C4 C13 C14 120.9(5) . . ?
C4 C13 C12 115.0(5) . . ?
C14 C13 C12 124.1(6) . . ?
C1 C14 C13 118.3(6) . . ?
C1 C14 H14 120.9 . . ?
C13 C14 H14 120.9 . . ?
C5 C15 H15A 109.5 . . ?
C5 C15 H15B 109.5 . . ?
H15A C15 H15B 109.5 . . ?
C5 C15 H15C 109.5 . . ?
H15A C15 H15C 109.5 . . ?
H15B C15 H15C 109.5 . . ?
C12 C16 H16A 109.5 . . ?
C12 C16 H16B 109.5 . . ?
H16A C16 H16B 109.5 . . ?
C12 C16 H16C 109.5 . . ?
H16A C16 H16C 109.5 . . ?
H16B C16 H16C 109.5 . . ?
C22 C17 C18 120.0(7) . . ?
C22 C17 C5 112.4(5) . . ?
C18 C17 C5 127.6(7) . . ?
C19 C18 C17 121.1(10) . . ?
C19 C18 H18 119.4 . . ?
C17 C18 H18 119.4 . . ?
C20 C19 C18 119.4(8) . . ?
C20 C19 H19 120.3 . . ?
C18 C19 H19 120.3 . . ?
C19 C20 C21 122.4(8) . . ?
C19 C20 H20 118.8 . . ?
C21 C20 H20 118.8 . . ?
C20 C21 C22 116.0(9) . . ?
C20 C21 H21 122.0 . . ?
C22 C21 H21 122.0 . . ?
C17 C22 C21 121.0(7) . . ?
C17 C22 C12 116.6(5) . . ?
C21 C22 C12 122.3(8) . . ?
O1 C23 C24 108.8(6) . . ?
O1 C23 H23A 109.9 . . ?
C24 C23 H23A 109.9 . . ?
O1 C23 H23B 109.9 . . ?
C24 C23 H23B 109.9 . . ?
H23A C23 H23B 108.3 . . ?
O2 C24 C23 107.8(7) . . ?
O2 C24 H24A 110.1 . . ?
C23 C24 H24A 110.1 . . ?
O2 C24 H24B 110.1 . . ?
C23 C24 H24B 110.1 . . ?
H24A C24 H24B 108.5 . . ?
C26 C25 O2 104.1(7) . . ?
C26 C25 H25A 110.9 . . ?
O2 C25 H25A 110.9 . . ?
C26 C25 H25B 110.9 . . ?
O2 C25 H25B 110.9 . . ?
H25A C25 H25B 109.0 . . ?
O3 C26 C25 107.9(8) . . ?
O3 C26 H26A 110.1 . . ?
C25 C26 H26A 110.1 . . ?
O3 C26 H26B 110.1 . . ?
C25 C26 H26B 110.1 . . ?
H26A C26 H26B 108.4 . . ?
O3 C26' C25' 111.2(9) . . ?
O3 C26' H26C 109.4 . . ?
C25' C26' H26C 109.4 . . ?
O3 C26' H26D 109.4 . . ?
C25' C26' H26D 109.4 . . ?
H26C C26' H26D 108.0 . . ?
O2 C25' C26' 104.2(8) . . ?
O2 C25' H25C 110.9 . . ?
C26' C25' H25C 110.9 . . ?
O2 C25' H25D 110.9 . . ?
C26' C25' H25D 110.9 . . ?
H25C C25' H25D 108.9 . . ?
O3 C27 C28 108.3(5) . . ?
O3 C27 H27A 110.0 . . ?
C28 C27 H27A 110.0 . . ?
O3 C27 H27B 110.0 . . ?
C28 C27 H27B 110.0 . . ?
H27A C27 H27B 108.4 . . ?
O4 C28 C27 109.2(5) . . ?
O4 C28 H28A 109.8 . . ?
C27 C28 H28A 109.8 . . ?
O4 C28 H28B 109.8 . . ?
C27 C28 H28B 109.8 . . ?
H28A C28 H28B 108.3 . . ?
O5 C29 C30 103.5(6) . . ?
O5 C29 H29A 111.1 . . ?
C30 C29 H29A 111.1 . . ?
O5 C29 H29B 111.1 . . ?
C30 C29 H29B 111.1 . . ?
H29A C29 H29B 109.0 . . ?
O6 C30 C29 109.3(6) . . ?
O6 C30 H30A 109.8 . . ?
C29 C30 H30A 109.8 . . ?
O6 C30 H30B 109.8 . . ?
C29 C30 H30B 109.8 . . ?
H30A C30 H30B 108.3 . . ?
O6 C31 C32 110.4(6) . . ?
O6 C31 H31A 109.6 . . ?
C32 C31 H31A 109.6 . . ?
O6 C31 H31B 109.6 . . ?
C32 C31 H31B 109.6 . . ?
H31A C31 H31B 108.1 . . ?
C31 C32 O7 110.2(6) . . ?
C31 C32 H32A 109.6 . . ?
O7 C32 H32A 109.6 . . ?
C31 C32 H32B 109.6 . . ?
O7 C32 H32B 109.6 . . ?
H32A C32 H32B 108.1 . . ?
O7 C33 C34 107.9(5) . . ?
O7 C33 H33A 110.1 . . ?
C34 C33 H33A 110.1 . . ?
O7 C33 H33B 110.1 . . ?
C34 C33 H33B 110.1 . . ?
H33A C33 H33B 108.4 . . ?
O8 C34 C33 109.0(5) . . ?
O8 C34 H34A 109.9 . . ?
C33 C34 H34A 109.9 . . ?
O8 C34 H34B 109.9 . . ?
C33 C34 H34B 109.9 . . ?
H34A C34 H34B 108.3 . . ?
O9 C35 C36 109.4(6) . . ?
O9 C35 H35A 109.8 . . ?
C36 C35 H35A 109.8 . . ?
O9 C35 H35B 109.8 . . ?
C36 C35 H35B 109.8 . . ?
H35A C35 H35B 108.2 . . ?
O10 C36 C35 130.6(11) . . ?
O10 C36 H36A 104.6 . . ?
C35 C36 H36A 104.6 . . ?
O10 C36 H36B 104.6 . . ?
C35 C36 H36B 104.6 . . ?
H36A C36 H36B 105.7 . . ?
O10 C37 C38 112.4(9) . . ?
O10 C37 H37A 109.1 . . ?
C38 C37 H37A 109.1 . . ?
O10 C37 H37B 109.1 . . ?
C38 C37 H37B 109.1 . . ?
H37A C37 H37B 107.9 . . ?
O11 C38 C37 115.6(9) . . ?
O11 C38 H38A 108.4 . . ?
C37 C38 H38A 108.4 . . ?
O11 C38 H38B 108.4 . . ?
C37 C38 H38B 108.4 . . ?
H38A C38 H38B 107.4 . . ?
O11 C39 C40 115.7(8) . . ?
O11 C39 H39A 108.3 . . ?
C40 C39 H39A 108.3 . . ?
O11 C39 H39B 108.3 . . ?
C40 C39 H39B 108.3 . . ?
H39A C39 H39B 107.4 . . ?
O12 C40 C39 110.7(8) . . ?
O12 C40 H40A 109.5 . . ?
C39 C40 H40A 109.5 . . ?
O12 C40 H40B 109.5 . . ?
C39 C40 H40B 109.5 . . ?
H40A C40 H40B 108.1 . . ?
O13 C41 C42 108.7(5) . . ?
O13 C41 H41A 110.0 . . ?
C42 C41 H41A 110.0 . . ?
O13 C41 H41B 110.0 . . ?
C42 C41 H41B 110.0 . . ?
H41A C41 H41B 108.3 . . ?
O14 C42 C41 109.3(5) . . ?
O14 C42 H42A 109.8 . . ?
C41 C42 H42A 109.8 . . ?
O14 C42 H42B 109.8 . . ?
C41 C42 H42B 109.8 . . ?
H42A C42 H42B 108.3 . . ?
O14 C43 C44 107.8(6) . . ?
O14 C43 H43A 110.1 . . ?
C44 C43 H43A 110.1 . . ?
O14 C43 H43B 110.1 . . ?
C44 C43 H43B 110.1 . . ?
H43A C43 H43B 108.5 . . ?
O15 C44 C43 105.4(7) . . ?
O15 C44 H44A 110.7 . . ?
C43 C44 H44A 110.7 . . ?
O15 C44 H44B 110.7 . . ?
C43 C44 H44B 110.7 . . ?
H44A C44 H44B 108.8 . . ?
O15 C45 C46 108.4(7) . . ?
O15 C45 H45A 110.0 . . ?
C46 C45 H45A 110.0 . . ?
O15 C45 H45B 110.0 . . ?
C46 C45 H45B 110.0 . . ?
H45A C45 H45B 108.4 . . ?
O16 C46 C45 106.2(7) . . ?
O16 C46 H46A 110.5 . . ?
C45 C46 H46A 110.5 . . ?
O16 C46 H46B 110.5 . . ?
C45 C46 H46B 110.5 . . ?
H46A C46 H46B 108.7 . . ?
C48 C47 C60 120.8(5) . . ?
C48 C47 O4 120.1(5) . . ?
C60 C47 O4 119.1(5) . . ?
C47 C48 O8 115.4(4) . . ?
C47 C48 C49 119.9(5) . . ?
O8 C48 C49 124.7(5) . . ?
C50 C49 C48 119.8(5) . . ?
C50 C49 H49 120.1 . . ?
C48 C49 H49 120.1 . . ?
C49 C50 C59 119.7(5) . . ?
C49 C50 C51 126.2(5) . . ?
C59 C50 C51 114.1(5) . . ?
C61 C51 C50 114.2(5) . . ?
C61 C51 C63 114.8(5) . . ?
C50 C51 C63 104.8(4) . . ?
C61 C51 C52 113.8(5) . . ?
C50 C51 C52 105.4(4) . . ?
C63 C51 C52 102.6(5) . . ?
C53 C52 C57 119.8(5) . . ?
C53 C52 C51 126.0(5) . . ?
C57 C52 C51 114.2(5) . . ?
C52 C53 C54 118.7(6) . . ?
C52 C53 H53 120.6 . . ?
C54 C53 H53 120.6 . . ?
C55 C54 O16 117.8(5) . . ?
C55 C54 C53 120.2(5) . . ?
O16 C54 C53 122.0(5) . . ?
C54 C55 C56 121.3(5) . . ?
C54 C55 O12 117.6(5) . . ?
C56 C55 O12 120.7(5) . . ?
C57 C56 C55 119.9(6) . . ?
C57 C56 H56 120.1 . . ?
C55 C56 H56 120.1 . . ?
C56 C57 C52 120.1(5) . . ?
C56 C57 C58 125.8(5) . . ?
C52 C57 C58 114.0(5) . . ?
C62 C58 C57 115.0(5) . . ?
C62 C58 C68 114.7(5) . . ?
C57 C58 C68 103.2(5) . . ?
C62 C58 C59 112.9(5) . . ?
C57 C58 C59 105.6(4) . . ?
C68 C58 C59 104.3(5) . . ?
C60 C59 C50 120.4(5) . . ?
C60 C59 C58 125.1(5) . . ?
C50 C59 C58 114.4(5) . . ?
C59 C60 C47 119.3(5) . . ?
C59 C60 H60 120.4 . . ?
C47 C60 H60 120.4 . . ?
C51 C61 H61A 109.5 . . ?
C51 C61 H61B 109.5 . . ?
H61A C61 H61B 109.5 . . ?
C51 C61 H61C 109.5 . . ?
H61A C61 H61C 109.5 . . ?
H61B C61 H61C 109.5 . . ?
C58 C62 H62A 109.5 . . ?
C58 C62 H62B 109.5 . . ?
H62A C62 H62B 109.5 . . ?
C58 C62 H62C 109.5 . . ?
H62A C62 H62C 109.5 . . ?
H62B C62 H62C 109.5 . . ?
C68 C63 C64 121.2(7) . . ?
C68 C63 C51 113.7(5) . . ?
C64 C63 C51 125.0(8) . . ?
C63 C64 C65 116.1(10) . . ?
C63 C64 H64 122.0 . . ?
C65 C64 H64 122.0 . . ?
C66 C65 C64 124.2(8) . . ?
C66 C65 H65 117.9 . . ?
C64 C65 H65 117.9 . . ?
C67 C66 C65 117.4(9) . . ?
C67 C66 H66 121.3 . . ?
C65 C66 H66 121.3 . . ?
C66 C67 C68 121.4(10) . . ?
C66 C67 H67 119.3 . . ?
C68 C67 H67 119.3 . . ?
C63 C68 C67 119.7(7) . . ?
C63 C68 C58 114.9(5) . . ?
C67 C68 C58 125.3(8) . . ?
O17 C69 C70 120.1(6) . . ?
O17 C69 C82 119.9(5) . . ?
C70 C69 C82 119.9(5) . . ?
C75 C70 C71 120.8(6) . . ?
C75 C70 C69 120.1(6) . . ?
C71 C70 C69 119.1(6) . . ?
C72 C71 C70 119.8(7) . . ?
C72 C71 H71 120.1 . . ?
C70 C71 H71 120.1 . . ?
C73 C72 C71 120.9(8) . . ?
C73 C72 H72 119.5 . . ?
C71 C72 H72 119.5 . . ?
C72 C73 C74 120.9(8) . . ?
C72 C73 H73 119.5 . . ?
C74 C73 H73 119.5 . . ?
C73 C74 C75 119.5(7) . . ?
C73 C74 H74 120.2 . . ?
C75 C74 H74 120.2 . . ?
C70 C75 C74 117.9(6) . . ?
C70 C75 C76 122.0(5) . . ?
C74 C75 C76 120.1(6) . . ?
O18 C76 C75 121.2(6) . . ?
O18 C76 C77 120.9(6) . . ?
C75 C76 C77 118.0(5) . . ?
C78 C77 C82 119.2(6) . . ?
C78 C77 C76 119.9(5) . . ?
C82 C77 C76 120.8(5) . . ?
C79 C78 C77 121.0(6) . . ?
C79 C78 H78 119.5 . . ?
C77 C78 H78 119.5 . . ?
C78 C79 C80 119.4(7) . . ?
C78 C79 H79 120.3 . . ?
C80 C79 H79 120.3 . . ?
C81 C80 C79 120.3(7) . . ?
C81 C80 H80 119.9 . . ?
C79 C80 H80 119.9 . . ?
C80 C81 C82 120.6(7) . . ?
C80 C81 H81 119.7 . . ?
C82 C81 H81 119.7 . . ?
C81 C82 C77 119.5(6) . . ?
C81 C82 C69 121.5(5) . . ?
C77 C82 C69 119.0(5) . . ?
C83 N1 K2 159.1(7) . . ?
N1 C83 C84 177.9(12) . . ?
C83 C84 H84A 109.5 . . ?
C83 C84 H84B 109.5 . . ?
H84A C84 H84B 109.5 . . ?
C83 C84 H84C 109.5 . . ?
H84A C84 H84C 109.5 . . ?
H84B C84 H84C 109.5 . . ?
F5 P1 F2 89.4(6) . . ?
F5 P1 F4 93.4(6) . . ?
F2 P1 F4 176.8(6) . . ?
F5 P1 F3 172.8(6) . . ?
F2 P1 F3 97.8(7) . . ?
F4 P1 F3 79.4(6) . . ?
F5 P1 F1 90.9(6) . . ?
F2 P1 F1 90.5(4) . . ?
F4 P1 F1 87.9(4) . . ?
F3 P1 F1 88.6(5) . . ?
F5 P1 F6 89.7(6) . . ?
F2 P1 F6 90.9(4) . . ?
F4 P1 F6 90.6(4) . . ?
F3 P1 F6 90.6(5) . . ?
F1 P1 F6 178.4(4) . . ?
F12 P2 F8 85.6(8) . . ?
F12 P2 F10 91.7(6) . . ?
F8 P2 F10 174.4(9) . . ?
F12 P2 F11 90.6(7) . . ?
F8 P2 F11 89.0(6) . . ?
F10 P2 F11 86.1(6) . . ?
F12 P2 F7 178.1(7) . . ?
F8 P2 F7 94.0(8) . . ?
F10 P2 F7 88.9(5) . . ?
F11 P2 F7 91.2(7) . . ?
F12 P2 F9 89.4(4) . . ?
F8 P2 F9 90.3(7) . . ?
F10 P2 F9 94.6(6) . . ?
F11 P2 F9 179.3(6) . . ?
F7 P2 F9 88.7(7) . . ?
N2 C85 C86 177(3) . . ?
Cl2 C87 Cl1 114.4(15) . . ?
Cl2 C87 Cl3 112.6(14) . . ?
Cl1 C87 Cl3 116.9(14) . . ?
Cl2 C87 H87 103.6 . . ?
Cl1 C87 H87 103.6 . . ?
Cl3 C87 H87 103.6 . . ?
C85' C86' H86D 109.5 . . ?
C85' C86' H86E 109.5 . . ?
H86D C86' H86E 109.5 . . ?
C85' C86' H86F 109.5 . . ?
H86D C86' H86F 109.5 . . ?
H86E C86' H86F 109.5 . . ?
N2' C85' C86' 165(5) . . ?
Cl2' C87' Cl1' 109.6(9) . . ?
Cl2' C87' Cl3' 111.2(9) . . ?
Cl1' C87' Cl3' 113.1(9) . . ?
Cl2' C87' H87' 107.6 . . ?
Cl1' C87' H87' 107.6 . . ?
Cl3' C87' H87' 107.6 . . ?

loop_
_geom_bond_atom_site_label_1
_geom_bond_atom_site_label_2
_geom_bond_distance
_geom_bond_site_symmetry_2
_geom_bond_publ_flag
K1 O17 2.657(4) . ?
K1 O3 2.760(4) . ?
K1 O5 2.784(5) . ?
K1 O6 2.826(4) . ?
K1 O2 2.846(7) . ?
K1 O4 2.889(4) . ?
K1 O7 2.959(5) . ?
K1 O8 2.992(5) . ?
K1 O1 3.063(5) . ?
K2 O9 2.816(5) . ?
K2 O16 2.825(4) . ?
K2 O18 2.831(4) . ?
K2 O13 2.871(4) . ?
K2 O10 2.907(6) . ?
K2 O11 2.927(5) . ?
K2 O15 2.978(5) . ?
K2 O14 3.004(5) . ?
K2 O12 3.011(4) . ?
K2 N1 3.094(8) . ?
O1 C1 1.400(7) . ?
O1 C23 1.451(8) . ?
O2 C24 1.376(12) . ?
O2 C25' 1.471(9) . ?
O2 C25 1.525(9) . ?
O3 C27 1.422(7) . ?
O3 C26 1.442(10) . ?
O3 C26' 1.449(10) . ?
O4 C47 1.408(6) . ?
O4 C28 1.457(7) . ?
O5 C2 1.381(7) . ?
O5 C29 1.410(8) . ?
O6 C31 1.394(8) . ?
O6 C30 1.451(9) . ?
O7 C33 1.352(9) . ?
O7 C32 1.445(9) . ?
O8 C48 1.384(7) . ?
O8 C34 1.403(7) . ?
O9 C9 1.389(6) . ?
O9 C35 1.426(7) . ?
O10 C36 1.131(12) . ?
O10 C37 1.368(9) . ?
O11 C38 1.349(12) . ?
O11 C39 1.440(15) . ?
O12 C40 1.366(10) . ?
O12 C55 1.392(7) . ?
O13 C8 1.377(7) . ?
O13 C41 1.435(7) . ?
O14 C42 1.402(8) . ?
O14 C43 1.422(8) . ?
O15 C44 1.407(9) . ?
O15 C45 1.471(10) . ?
O16 C54 1.385(7) . ?
O16 C46 1.402(9) . ?
O17 C69 1.241(7) . ?
O18 C76 1.214(7) . ?
C1 C2 1.376(9) . ?
C1 C14 1.395(8) . ?
C2 C3 1.415(9) . ?
C3 C4 1.402(8) . ?
C3 H3 0.9500 . ?
C4 C13 1.376(9) . ?
C4 C5 1.534(9) . ?
C5 C17 1.518(10) . ?
C5 C15 1.536(10) . ?
C5 C6 1.545(8) . ?
C6 C7 1.348(9) . ?
C6 C11 1.389(9) . ?
C7 C8 1.389(8) . ?
C7 H7 0.9500 . ?
C8 C9 1.393(9) . ?
C9 C10 1.386(8) . ?
C10 C11 1.397(8) . ?
C10 H10 0.9500 . ?
C11 C12 1.541(8) . ?
C12 C16 1.506(11) . ?
C12 C13 1.526(8) . ?
C12 C22 1.582(9) . ?
C13 C14 1.415(9) . ?
C14 H14 0.9500 . ?
C15 H15A 0.9800 . ?
C15 H15B 0.9800 . ?
C15 H15C 0.9800 . ?
C16 H16A 0.9800 . ?
C16 H16B 0.9800 . ?
C16 H16C 0.9800 . ?
C17 C22 1.376(11) . ?
C17 C18 1.380(9) . ?
C18 C19 1.378(13) . ?
C18 H18 0.9500 . ?
C19 C20 1.362(15) . ?
C19 H19 0.9500 . ?
C20 C21 1.423(13) . ?
C20 H20 0.9500 . ?
C21 C22 1.425(10) . ?
C21 H21 0.9500 . ?
C23 C24 1.458(12) . ?
C23 H23A 0.9900 . ?
C23 H23B 0.9900 . ?
C24 H24A 0.9900 . ?
C24 H24B 0.9900 . ?
C25 C26 1.518(10) . ?
C25 H25A 0.9900 . ?
C25 H25B 0.9900 . ?
C26 H26A 0.9900 . ?
C26 H26B 0.9900 . ?
C26' C25' 1.543(10) . ?
C26' H26C 0.9900 . ?
C26' H26D 0.9900 . ?
C25' H25C 0.9900 . ?
C25' H25D 0.9900 . ?
C27 C28 1.465(8) . ?
C27 H27A 0.9900 . ?
C27 H27B 0.9900 . ?
C28 H28A 0.9900 . ?
C28 H28B 0.9900 . ?
C29 C30 1.525(10) . ?
C29 H29A 0.9900 . ?
C29 H29B 0.9900 . ?
C30 H30A 0.9900 . ?
C30 H30B 0.9900 . ?
C31 C32 1.422(11) . ?
C31 H31A 0.9900 . ?
C31 H31B 0.9900 . ?
C32 H32A 0.9900 . ?
C32 H32B 0.9900 . ?
C33 C34 1.487(9) . ?
C33 H33A 0.9900 . ?
C33 H33B 0.9900 . ?
C34 H34A 0.9900 . ?
C34 H34B 0.9900 . ?
C35 C36 1.464(8) . ?
C35 H35A 0.9900 . ?
C35 H35B 0.9900 . ?
C36 H36A 0.9900 . ?
C36 H36B 0.9900 . ?
C37 C38 1.460(9) . ?
C37 H37A 0.9900 . ?
C37 H37B 0.9900 . ?
C38 H38A 0.9900 . ?
C38 H38B 0.9900 . ?
C39 C40 1.452(9) . ?
C39 H39A 0.9900 . ?
C39 H39B 0.9900 . ?
C40 H40A 0.9900 . ?
C40 H40B 0.9900 . ?
C41 C42 1.492(9) . ?
C41 H41A 0.9900 . ?
C41 H41B 0.9900 . ?
C42 H42A 0.9900 . ?
C42 H42B 0.9900 . ?
C43 C44 1.487(12) . ?
C43 H43A 0.9900 . ?
C43 H43B 0.9900 . ?
C44 H44A 0.9900 . ?
C44 H44B 0.9900 . ?
C45 C46 1.544(11) . ?
C45 H45A 0.9900 . ?
C45 H45B 0.9900 . ?
C46 H46A 0.9900 . ?
C46 H46B 0.9900 . ?
C47 C48 1.374(8) . ?
C47 C60 1.395(7) . ?
C48 C49 1.395(7) . ?
C49 C50 1.378(8) . ?
C49 H49 0.9500 . ?
C50 C59 1.405(8) . ?
C50 C51 1.536(7) . ?
C51 C61 1.492(9) . ?
C51 C63 1.545(9) . ?
C51 C52 1.545(7) . ?
C52 C53 1.380(8) . ?
C52 C57 1.413(8) . ?
C53 C54 1.407(8) . ?
C53 H53 0.9500 . ?
C54 C55 1.355(9) . ?
C55 C56 1.377(8) . ?
C56 C57 1.358(8) . ?
C56 H56 0.9500 . ?
C57 C58 1.530(8) . ?
C58 C62 1.508(9) . ?
C58 C68 1.535(9) . ?
C58 C59 1.537(7) . ?
C59 C60 1.371(7) . ?
C60 H60 0.9500 . ?
C61 H61A 0.9800 . ?
C61 H61B 0.9800 . ?
C61 H61C 0.9800 . ?
C62 H62A 0.9800 . ?
C62 H62B 0.9800 . ?
C62 H62C 0.9800 . ?
C63 C68 1.399(11) . ?
C63 C64 1.399(10) . ?
C64 C65 1.422(14) . ?
C64 H64 0.9500 . ?
C65 C66 1.389(17) . ?
C65 H65 0.9500 . ?
C66 C67 1.379(15) . ?
C66 H66 0.9500 . ?
C67 C68 1.405(10) . ?
C67 H67 0.9500 . ?
C69 C70 1.475(8) . ?
C69 C82 1.481(9) . ?
C70 C75 1.382(8) . ?
C70 C71 1.396(10) . ?
C71 C72 1.393(12) . ?
C71 H71 0.9500 . ?
C72 C73 1.330(13) . ?
C72 H72 0.9500 . ?
C73 C74 1.405(13) . ?
C73 H73 0.9500 . ?
C74 C75 1.432(10) . ?
C74 H74 0.9500 . ?
C75 C76 1.475(9) . ?
C76 C77 1.481(9) . ?
C77 C78 1.384(9) . ?
C77 C82 1.426(7) . ?
C78 C79 1.376(11) . ?
C78 H78 0.9500 . ?
C79 C80 1.415(12) . ?
C79 H79 0.9500 . ?
C80 C81 1.372(11) . ?
C80 H80 0.9500 . ?
C81 C82 1.381(9) . ?
C81 H81 0.9500 . ?
N1 C83 1.146(11) . ?
C83 C84 1.460(14) . ?
C84 H84A 0.9800 . ?
C84 H84B 0.9800 . ?
C84 H84C 0.9800 . ?
P1 F5 1.519(6) . ?
P1 F2 1.529(6) . ?
P1 F4 1.542(7) . ?
P1 F3 1.546(7) . ?
P1 F1 1.547(6) . ?
P1 F6 1.560(6) . ?
P2 F12 1.551(7) . ?
P2 F8 1.558(9) . ?
P2 F10 1.562(8) . ?
P2 F11 1.572(13) . ?
P2 F7 1.591(9) . ?
P2 F9 1.592(9) . ?
N2 C85 1.103(9) . ?
C85 C86 1.495(8) . ?
C86 H86A 0.9800 . ?
C86 H86B 0.9800 . ?
C86 H86C 0.9800 . ?
C87 Cl2 1.711(10) . ?
C87 Cl1 1.723(10) . ?
C87 Cl3 1.729(10) . ?
C87 H87 1.0000 . ?
C86' C85' 1.508(10) . ?
C86' H86D 0.9800 . ?
C86' H86E 0.9800 . ?
C86' H86F 0.9800 . ?
C85' N2' 1.109(10) . ?
C87' Cl2' 1.716(10) . ?
C87' Cl1' 1.720(10) . ?
C87' Cl3' 1.740(10) . ?
C87' H87' 1.0000 . ?

loop_
_geom_torsion_atom_site_label_1
_geom_torsion_atom_site_label_2
_geom_torsion_atom_site_label_3
_geom_torsion_atom_site_label_4
_geom_torsion
_geom_torsion_site_symmetry_1
_geom_torsion_site_symmetry_2
_geom_torsion_site_symmetry_3
_geom_torsion_site_symmetry_4
_geom_torsion_publ_flag
O17 K1 O1 C1 43.5(4) . . . . ?
O3 K1 O1 C1 174.9(4) . . . . ?
O5 K1 O1 C1 -37.9(4) . . . . ?
O6 K1 O1 C1 -70.1(4) . . . . ?
O2 K1 O1 C1 -145.5(5) . . . . ?
O4 K1 O1 C1 114.6(4) . . . . ?
O7 K1 O1 C1 -28.7(5) . . . . ?
O8 K1 O1 C1 78.7(4) . . . . ?
O17 K1 O1 C23 164.7(4) . . . . ?
O3 K1 O1 C23 -63.9(4) . . . . ?
O5 K1 O1 C23 83.3(4) . . . . ?
O6 K1 O1 C23 51.1(4) . . . . ?
O2 K1 O1 C23 -24.3(5) . . . . ?
O4 K1 O1 C23 -124.3(4) . . . . ?
O7 K1 O1 C23 92.5(5) . . . . ?
O8 K1 O1 C23 -160.1(4) . . . . ?
O17 K1 O2 C24 0.8(10) . . . . ?
O3 K1 O2 C24 122.5(10) . . . . ?
O5 K1 O2 C24 -61.2(8) . . . . ?
O6 K1 O2 C24 -120.9(9) . . . . ?
O4 K1 O2 C24 77.0(9) . . . . ?
O7 K1 O2 C24 -158.7(8) . . . . ?
O8 K1 O2 C24 115.6(7) . . . . ?
O1 K1 O2 C24 -10.1(7) . . . . ?
O17 K1 O2 C25' -170.2(6) . . . . ?
O3 K1 O2 C25' -48.5(6) . . . . ?
O5 K1 O2 C25' 127.9(7) . . . . ?
O6 K1 O2 C25' 68.2(7) . . . . ?
O4 K1 O2 C25' -94.0(7) . . . . ?
O7 K1 O2 C25' 30.3(8) . . . . ?
O8 K1 O2 C25' -55.4(9) . . . . ?
O1 K1 O2 C25' 178.9(8) . . . . ?
O17 K1 O2 C25 -115.6(7) . . . . ?
O3 K1 O2 C25 6.0(7) . . . . ?
O5 K1 O2 C25 -177.6(8) . . . . ?
O6 K1 O2 C25 122.7(8) . . . . ?
O4 K1 O2 C25 -39.5(8) . . . . ?
O7 K1 O2 C25 84.8(9) . . . . ?
O8 K1 O2 C25 -0.9(10) . . . . ?
O1 K1 O2 C25 -126.5(9) . . . . ?
O17 K1 O3 C27 -0.4(6) . . . . ?
O5 K1 O3 C27 -120.7(4) . . . . ?
O6 K1 O3 C27 172.5(4) . . . . ?
O2 K1 O3 C27 -114.9(6) . . . . ?
O4 K1 O3 C27 11.0(4) . . . . ?
O7 K1 O3 C27 113.5(5) . . . . ?
O8 K1 O3 C27 61.0(5) . . . . ?
O1 K1 O3 C27 -76.7(5) . . . . ?
O17 K1 O3 C26 143.4(9) . . . . ?
O5 K1 O3 C26 23.1(10) . . . . ?
O6 K1 O3 C26 -43.7(10) . . . . ?
O2 K1 O3 C26 28.9(10) . . . . ?
O4 K1 O3 C26 154.8(10) . . . . ?
O7 K1 O3 C26 -102.7(9) . . . . ?
O8 K1 O3 C26 -155.2(10) . . . . ?
O1 K1 O3 C26 67.1(10) . . . . ?
O17 K1 O3 C26' 136.8(13) . . . . ?
O5 K1 O3 C26' 16.5(14) . . . . ?
O6 K1 O3 C26' -50.3(13) . . . . ?
O2 K1 O3 C26' 22.3(14) . . . . ?
O4 K1 O3 C26' 148.2(13) . . . . ?
O7 K1 O3 C26' -109.3(13) . . . . ?
O8 K1 O3 C26' -161.7(13) . . . . ?
O1 K1 O3 C26' 60.5(13) . . . . ?
O17 K1 O4 C47 -41.1(3) . . . . ?
O3 K1 O4 C47 147.7(4) . . . . ?
O5 K1 O4 C47 -77.7(4) . . . . ?
O6 K1 O4 C47 81.9(5) . . . . ?
O2 K1 O4 C47 -167.9(3) . . . . ?
O7 K1 O4 C47 52.1(3) . . . . ?
O8 K1 O4 C47 38.6(3) . . . . ?
O1 K1 O4 C47 -112.2(3) . . . . ?
O17 K1 O4 C28 -165.6(4) . . . . ?
O3 K1 O4 C28 23.2(3) . . . . ?
O5 K1 O4 C28 157.7(3) . . . . ?
O6 K1 O4 C28 -42.7(6) . . . . ?
O2 K1 O4 C28 67.6(4) . . . . ?
O7 K1 O4 C28 -72.4(3) . . . . ?
O8 K1 O4 C28 -85.9(4) . . . . ?
O1 K1 O4 C28 123.3(3) . . . . ?
O17 K1 O5 C2 -36.2(4) . . . . ?
O3 K1 O5 C2 102.1(4) . . . . ?
O6 K1 O5 C2 -172.1(4) . . . . ?
O2 K1 O5 C2 97.1(4) . . . . ?
O4 K1 O5 C2 0.4(5) . . . . ?
O7 K1 O5 C2 -131.4(4) . . . . ?
O8 K1 O5 C2 -80.3(4) . . . . ?
O1 K1 O5 C2 44.6(4) . . . . ?
O17 K1 O5 C29 112.9(5) . . . . ?
O3 K1 O5 C29 -108.8(5) . . . . ?
O6 K1 O5 C29 -23.0(5) . . . . ?
O2 K1 O5 C29 -113.8(5) . . . . ?
O4 K1 O5 C29 149.5(4) . . . . ?
O7 K1 O5 C29 17.7(5) . . . . ?
O8 K1 O5 C29 68.8(5) . . . . ?
O1 K1 O5 C29 -166.3(5) . . . . ?
O17 K1 O6 C31 78.2(5) . . . . ?
O3 K1 O6 C31 -95.9(5) . . . . ?
O5 K1 O6 C31 126.4(5) . . . . ?
O2 K1 O6 C31 -150.4(5) . . . . ?
O4 K1 O6 C31 -38.0(7) . . . . ?
O7 K1 O6 C31 -3.5(5) . . . . ?
O8 K1 O6 C31 -1.5(5) . . . . ?
O1 K1 O6 C31 156.5(5) . . . . ?
O17 K1 O6 C30 -63.2(5) . . . . ?
O3 K1 O6 C30 122.7(5) . . . . ?
O5 K1 O6 C30 -15.0(5) . . . . ?
O2 K1 O6 C30 68.2(5) . . . . ?
O4 K1 O6 C30 -179.4(5) . . . . ?
O7 K1 O6 C30 -144.9(5) . . . . ?
O8 K1 O6 C30 -142.9(5) . . . . ?
O1 K1 O6 C30 15.1(5) . . . . ?
O17 K1 O7 C33 87.0(4) . . . . ?
O3 K1 O7 C33 -50.1(4) . . . . ?
O5 K1 O7 C33 161.3(4) . . . . ?
O6 K1 O7 C33 -156.4(4) . . . . ?
O2 K1 O7 C33 -109.2(5) . . . . ?
O4 K1 O7 C33 12.4(4) . . . . ?
O8 K1 O7 C33 25.8(4) . . . . ?
O1 K1 O7 C33 153.8(4) . . . . ?
O17 K1 O7 C32 -143.0(4) . . . . ?
O3 K1 O7 C32 79.9(4) . . . . ?
O5 K1 O7 C32 -68.7(4) . . . . ?
O6 K1 O7 C32 -26.4(4) . . . . ?
O2 K1 O7 C32 20.8(5) . . . . ?
O4 K1 O7 C32 142.5(4) . . . . ?
O8 K1 O7 C32 155.8(4) . . . . ?
O1 K1 O7 C32 -76.2(5) . . . . ?
O17 K1 O8 C48 41.5(4) . . . . ?
O3 K1 O8 C48 -95.5(4) . . . . ?
O5 K1 O8 C48 86.0(4) . . . . ?
O6 K1 O8 C48 153.7(3) . . . . ?
O2 K1 O8 C48 -89.6(5) . . . . ?
O4 K1 O8 C48 -40.2(3) . . . . ?
O7 K1 O8 C48 155.7(4) . . . . ?
O1 K1 O8 C48 6.1(5) . . . . ?
O17 K1 O8 C34 -104.1(4) . . . . ?
O3 K1 O8 C34 118.9(4) . . . . ?
O5 K1 O8 C34 -59.6(4) . . . . ?
O6 K1 O8 C34 8.1(4) . . . . ?
O2 K1 O8 C34 124.9(5) . . . . ?
O4 K1 O8 C34 174.2(5) . . . . ?
O7 K1 O8 C34 10.1(4) . . . . ?
O1 K1 O8 C34 -139.5(4) . . . . ?
O16 K2 O9 C9 -71.8(5) . . . . ?
O18 K2 O9 C9 -42.0(4) . . . . ?
O13 K2 O9 C9 34.0(4) . . . . ?
O10 K2 O9 C9 -179.8(5) . . . . ?
O11 K2 O9 C9 -163.5(4) . . . . ?
O15 K2 O9 C9 56.3(9) . . . . ?
O14 K2 O9 C9 40.2(5) . . . . ?
O12 K2 O9 C9 -109.4(4) . . . . ?
N1 K2 O9 C9 109.9(4) . . . . ?
O16 K2 O9 C35 88.7(5) . . . . ?
O18 K2 O9 C35 118.4(5) . . . . ?
O13 K2 O9 C35 -165.6(5) . . . . ?
O10 K2 O9 C35 -19.3(5) . . . . ?
O11 K2 O9 C35 -3.0(5) . . . . ?
O15 K2 O9 C35 -143.3(6) . . . . ?
O14 K2 O9 C35 -159.4(4) . . . . ?
O12 K2 O9 C35 51.0(5) . . . . ?
N1 K2 O9 C35 -89.7(5) . . . . ?
O9 K2 O10 C36 10.5(14) . . . . ?
O16 K2 O10 C36 -110.6(14) . . . . ?
O18 K2 O10 C36 -33.1(15) . . . . ?
O13 K2 O10 C36 38.5(15) . . . . ?
O11 K2 O10 C36 -150.7(15) . . . . ?
O15 K2 O10 C36 176.0(14) . . . . ?
O14 K2 O10 C36 93.4(14) . . . . ?
O12 K2 O10 C36 -90.2(14) . . . . ?
N1 K2 O10 C36 112.1(15) . . . . ?
O9 K2 O10 C37 -160.8(10) . . . . ?
O16 K2 O10 C37 78.0(9) . . . . ?
O18 K2 O10 C37 155.5(8) . . . . ?
O13 K2 O10 C37 -132.8(8) . . . . ?
O11 K2 O10 C37 38.0(8) . . . . ?
O15 K2 O10 C37 4.7(10) . . . . ?
O14 K2 O10 C37 -78.0(9) . . . . ?
O12 K2 O10 C37 98.4(9) . . . . ?
N1 K2 O10 C37 -59.3(8) . . . . ?
O9 K2 O11 C38 -35.2(10) . . . . ?
O16 K2 O11 C38 -165.3(10) . . . . ?
O18 K2 O11 C38 -114.5(10) . . . . ?
O13 K2 O11 C38 6.1(11) . . . . ?
O10 K2 O11 C38 -18.5(10) . . . . ?
O15 K2 O11 C38 136.1(10) . . . . ?
O14 K2 O11 C38 114.6(10) . . . . ?
O12 K2 O11 C38 -111.1(10) . . . . ?
N1 K2 O11 C38 54.3(10) . . . . ?
O9 K2 O11 C39 98.3(8) . . . . ?
O16 K2 O11 C39 -31.8(8) . . . . ?
O18 K2 O11 C39 19.0(8) . . . . ?
O13 K2 O11 C39 139.6(8) . . . . ?
O10 K2 O11 C39 115.0(8) . . . . ?
O15 K2 O11 C39 -90.3(8) . . . . ?
O14 K2 O11 C39 -111.9(8) . . . . ?
O12 K2 O11 C39 22.4(7) . . . . ?
N1 K2 O11 C39 -172.2(8) . . . . ?
O9 K2 O12 C40 -109.6(8) . . . . ?
O16 K2 O12 C40 104.9(8) . . . . ?
O18 K2 O12 C40 -178.4(8) . . . . ?
O13 K2 O12 C40 -149.6(8) . . . . ?
O10 K2 O12 C40 -54.1(8) . . . . ?
O11 K2 O12 C40 4.6(8) . . . . ?
O15 K2 O12 C40 73.7(8) . . . . ?
O14 K2 O12 C40 122.3(8) . . . . ?
N1 K2 O12 C40 -18.9(9) . . . . ?
O9 K2 O12 C55 109.5(4) . . . . ?
O16 K2 O12 C55 -36.0(4) . . . . ?
O18 K2 O12 C55 40.7(4) . . . . ?
O13 K2 O12 C55 69.6(4) . . . . ?
O10 K2 O12 C55 165.1(4) . . . . ?
O11 K2 O12 C55 -136.3(5) . . . . ?
O15 K2 O12 C55 -67.1(4) . . . . ?
O14 K2 O12 C55 -18.6(5) . . . . ?
N1 K2 O12 C55 -159.7(4) . . . . ?
O9 K2 O13 C8 -33.8(4) . . . . ?
O16 K2 O13 C8 86.6(4) . . . . ?
O18 K2 O13 C8 47.2(4) . . . . ?
O10 K2 O13 C8 -62.6(4) . . . . ?
O11 K2 O13 C8 -83.3(5) . . . . ?
O15 K2 O13 C8 151.7(4) . . . . ?
O14 K2 O13 C8 153.0(5) . . . . ?
O12 K2 O13 C8 18.1(5) . . . . ?
N1 K2 O13 C8 -132.6(5) . . . . ?
O9 K2 O13 C41 177.4(5) . . . . ?
O16 K2 O13 C41 -62.2(4) . . . . ?
O18 K2 O13 C41 -101.6(4) . . . . ?
O10 K2 O13 C41 148.5(4) . . . . ?
O11 K2 O13 C41 127.9(5) . . . . ?
O15 K2 O13 C41 2.9(5) . . . . ?
O14 K2 O13 C41 4.2(4) . . . . ?
O12 K2 O13 C41 -130.7(4) . . . . ?
N1 K2 O13 C41 78.6(4) . . . . ?
O9 K2 O14 C42 23.6(4) . . . . ?
O16 K2 O14 C42 159.5(4) . . . . ?
O18 K2 O14 C42 92.3(4) . . . . ?
O13 K2 O14 C42 29.5(3) . . . . ?
O10 K2 O14 C42 -40.2(5) . . . . ?
O11 K2 O14 C42 -125.8(4) . . . . ?
O15 K2 O14 C42 -151.9(4) . . . . ?
O12 K2 O14 C42 145.6(4) . . . . ?
N1 K2 O14 C42 -59.3(4) . . . . ?
O9 K2 O14 C43 147.8(4) . . . . ?
O16 K2 O14 C43 -76.2(4) . . . . ?
O18 K2 O14 C43 -143.4(4) . . . . ?
O13 K2 O14 C43 153.8(5) . . . . ?
O10 K2 O14 C43 84.0(5) . . . . ?
O11 K2 O14 C43 -1.5(5) . . . . ?
O15 K2 O14 C43 -27.7(4) . . . . ?
O12 K2 O14 C43 -90.2(5) . . . . ?
N1 K2 O14 C43 65.0(5) . . . . ?
O9 K2 O15 C44 -27.8(9) . . . . ?
O16 K2 O15 C44 107.8(6) . . . . ?
O18 K2 O15 C44 65.5(5) . . . . ?
O13 K2 O15 C44 -8.2(6) . . . . ?
O10 K2 O15 C44 -143.1(6) . . . . ?
O11 K2 O15 C44 -170.2(5) . . . . ?
O14 K2 O15 C44 -9.5(5) . . . . ?
O12 K2 O15 C44 137.5(5) . . . . ?
N1 K2 O15 C44 -82.3(5) . . . . ?
O9 K2 O15 C45 -158.7(7) . . . . ?
O16 K2 O15 C45 -23.1(6) . . . . ?
O18 K2 O15 C45 -65.4(6) . . . . ?
O13 K2 O15 C45 -139.1(6) . . . . ?
O10 K2 O15 C45 86.0(7) . . . . ?
O11 K2 O15 C45 58.9(6) . . . . ?
O14 K2 O15 C45 -140.4(6) . . . . ?
O12 K2 O15 C45 6.6(6) . . . . ?
N1 K2 O15 C45 146.8(6) . . . . ?
O9 K2 O16 C54 -9.4(5) . . . . ?
O18 K2 O16 C54 -39.8(4) . . . . ?
O13 K2 O16 C54 -79.4(4) . . . . ?
O10 K2 O16 C54 64.2(4) . . . . ?
O11 K2 O16 C54 96.8(4) . . . . ?
O15 K2 O16 C54 -176.9(5) . . . . ?
O14 K2 O16 C54 -129.9(4) . . . . ?
O12 K2 O16 C54 39.8(4) . . . . ?
N1 K2 O16 C54 168.2(4) . . . . ?
O9 K2 O16 C46 155.1(6) . . . . ?
O18 K2 O16 C46 124.6(7) . . . . ?
O13 K2 O16 C46 85.1(6) . . . . ?
O10 K2 O16 C46 -131.3(6) . . . . ?
O11 K2 O16 C46 -98.7(6) . . . . ?
O15 K2 O16 C46 -12.4(6) . . . . ?
O14 K2 O16 C46 34.5(6) . . . . ?
O12 K2 O16 C46 -155.8(7) . . . . ?
N1 K2 O16 C46 -27.4(7) . . . . ?
O3 K1 O17 C69 31(4) . . . . ?
O5 K1 O17 C69 176(4) . . . . ?
O6 K1 O17 C69 -142(4) . . . . ?
O2 K1 O17 C69 110(4) . . . . ?
O4 K1 O17 C69 21(4) . . . . ?
O7 K1 O17 C69 -85(4) . . . . ?
O8 K1 O17 C69 -36(4) . . . . ?
O1 K1 O17 C69 119(4) . . . . ?
O9 K2 O18 C76 3(4) . . . . ?
O16 K2 O18 C76 159(4) . . . . ?
O13 K2 O18 C76 -56(4) . . . . ?
O10 K2 O18 C76 41(4) . . . . ?
O11 K2 O18 C76 103(4) . . . . ?
O15 K2 O18 C76 -163(4) . . . . ?
O14 K2 O18 C76 -111(4) . . . . ?
O12 K2 O18 C76 100(4) . . . . ?
N1 K2 O18 C76 -56(4) . . . . ?
C23 O1 C1 C2 -85.4(7) . . . . ?
K1 O1 C1 C2 33.6(7) . . . . ?
C23 O1 C1 C14 99.8(7) . . . . ?
K1 O1 C1 C14 -141.1(5) . . . . ?
C14 C1 C2 O5 179.9(6) . . . . ?
O1 C1 C2 O5 5.3(9) . . . . ?
C14 C1 C2 C3 0.8(10) . . . . ?
O1 C1 C2 C3 -173.9(6) . . . . ?
C29 O5 C2 C1 162.3(6) . . . . ?
K1 O5 C2 C1 -49.3(6) . . . . ?
C29 O5 C2 C3 -18.6(9) . . . . ?
K1 O5 C2 C3 129.8(5) . . . . ?
C1 C2 C3 C4 -0.3(9) . . . . ?
O5 C2 C3 C4 -179.4(5) . . . . ?
C2 C3 C4 C13 -1.7(9) . . . . ?
C2 C3 C4 C5 179.0(5) . . . . ?
C13 C4 C5 C17 -56.6(6) . . . . ?
C3 C4 C5 C17 122.7(6) . . . . ?
C13 C4 C5 C15 178.8(5) . . . . ?
C3 C4 C5 C15 -1.9(8) . . . . ?
C13 C4 C5 C6 53.1(7) . . . . ?
C3 C4 C5 C6 -127.6(6) . . . . ?
C17 C5 C6 C7 -119.8(7) . . . . ?
C4 C5 C6 C7 129.7(6) . . . . ?
C15 C5 C6 C7 3.7(8) . . . . ?
C17 C5 C6 C11 58.0(6) . . . . ?
C4 C5 C6 C11 -52.4(6) . . . . ?
C15 C5 C6 C11 -178.5(5) . . . . ?
C11 C6 C7 C8 0.2(9) . . . . ?
C5 C6 C7 C8 177.8(5) . . . . ?
C41 O13 C8 C7 1.7(9) . . . . ?
K2 O13 C8 C7 -148.3(5) . . . . ?
C41 O13 C8 C9 -176.0(6) . . . . ?
K2 O13 C8 C9 34.1(7) . . . . ?
C6 C7 C8 O13 -176.6(5) . . . . ?
C6 C7 C8 C9 1.0(9) . . . . ?
C35 O9 C9 C10 -11.1(9) . . . . ?
K2 O9 C9 C10 149.6(5) . . . . ?
C35 O9 C9 C8 166.3(6) . . . . ?
K2 O9 C9 C8 -32.9(7) . . . . ?
O13 C8 C9 C10 175.7(5) . . . . ?
C7 C8 C9 C10 -2.1(9) . . . . ?
O13 C8 C9 O9 -1.8(8) . . . . ?
C7 C8 C9 O9 -179.6(6) . . . . ?
O9 C9 C10 C11 179.2(5) . . . . ?
C8 C9 C10 C11 1.9(9) . . . . ?
C7 C6 C11 C10 -0.3(8) . . . . ?
C5 C6 C11 C10 -178.3(5) . . . . ?
C7 C6 C11 C12 177.2(5) . . . . ?
C5 C6 C11 C12 -0.7(7) . . . . ?
C9 C10 C11 C6 -0.7(8) . . . . ?
C9 C10 C11 C12 -178.0(5) . . . . ?
C6 C11 C12 C16 -179.5(5) . . . . ?
C10 C11 C12 C16 -2.0(8) . . . . ?
C6 C11 C12 C13 53.6(6) . . . . ?
C10 C11 C12 C13 -128.9(6) . . . . ?
C6 C11 C12 C22 -52.4(6) . . . . ?
C10 C11 C12 C22 125.0(6) . . . . ?
C3 C4 C13 C14 3.2(9) . . . . ?
C5 C4 C13 C14 -177.4(5) . . . . ?
C3 C4 C13 C12 -178.6(5) . . . . ?
C5 C4 C13 C12 0.7(7) . . . . ?
C16 C12 C13 C4 -180.0(5) . . . . ?
C11 C12 C13 C4 -53.6(7) . . . . ?
C22 C12 C13 C4 52.2(6) . . . . ?
C16 C12 C13 C14 -1.9(8) . . . . ?
C11 C12 C13 C14 124.5(6) . . . . ?
C22 C12 C13 C14 -129.8(6) . . . . ?
C2 C1 C14 C13 0.7(9) . . . . ?
O1 C1 C14 C13 175.3(5) . . . . ?
C4 C13 C14 C1 -2.7(9) . . . . ?
C12 C13 C14 C1 179.4(6) . . . . ?
C4 C5 C17 C22 53.5(6) . . . . ?
C15 C5 C17 C22 178.7(5) . . . . ?
C6 C5 C17 C22 -57.5(7) . . . . ?
C4 C5 C17 C18 -126.1(7) . . . . ?
C15 C5 C17 C18 -0.9(9) . . . . ?
C6 C5 C17 C18 123.0(7) . . . . ?
C22 C17 C18 C19 0.8(10) . . . . ?
C5 C17 C18 C19 -179.7(7) . . . . ?
C17 C18 C19 C20 -0.6(12) . . . . ?
C18 C19 C20 C21 1.3(13) . . . . ?
C19 C20 C21 C22 -2.0(12) . . . . ?
C18 C17 C22 C21 -1.6(9) . . . . ?
C5 C17 C22 C21 178.8(5) . . . . ?
C18 C17 C22 C12 -178.7(5) . . . . ?
C5 C17 C22 C12 1.7(7) . . . . ?
C20 C21 C22 C17 2.1(10) . . . . ?
C20 C21 C22 C12 179.1(6) . . . . ?
C16 C12 C22 C17 178.4(5) . . . . ?
C13 C12 C22 C17 -54.9(6) . . . . ?
C11 C12 C22 C17 53.1(6) . . . . ?
C16 C12 C22 C21 1.3(8) . . . . ?
C13 C12 C22 C21 128.0(6) . . . . ?
C11 C12 C22 C21 -123.9(6) . . . . ?
C1 O1 C23 C24 174.2(6) . . . . ?
K1 O1 C23 C24 56.5(7) . . . . ?
C25' O2 C24 C23 -149.1(11) . . . . ?
C25 O2 C24 C23 171.7(7) . . . . ?
K1 O2 C24 C23 42.8(11) . . . . ?
O1 C23 C24 O2 -66.0(9) . . . . ?
C24 O2 C25 C26 -168.0(9) . . . . ?
C25' O2 C25 C26 47.9(9) . . . . ?
K1 O2 C25 C26 -35.8(11) . . . . ?
C27 O3 C26 C25 83.3(12) . . . . ?
C26' O3 C26 C25 48(5) . . . . ?
K1 O3 C26 C25 -61.6(16) . . . . ?
O2 C25 C26 O3 60.0(15) . . . . ?
C27 O3 C26' C25' 146.7(13) . . . . ?
C26 O3 C26' C25' -67(6) . . . . ?
K1 O3 C26' C25' 6(2) . . . . ?
C24 O2 C25' C26' -97.7(16) . . . . ?
C25 O2 C25' C26' -45.4(10) . . . . ?
K1 O2 C25' C26' 72.2(11) . . . . ?
O3 C26' C25' O2 -54.0(19) . . . . ?
C26 O3 C27 C28 171.4(7) . . . . ?
C26' O3 C27 C28 175.2(9) . . . . ?
K1 O3 C27 C28 -44.1(7) . . . . ?
C47 O4 C28 C27 178.9(5) . . . . ?
K1 O4 C28 C27 -56.3(6) . . . . ?
O3 C27 C28 O4 68.2(7) . . . . ?
C2 O5 C29 C30 -157.9(6) . . . . ?
K1 O5 C29 C30 54.4(7) . . . . ?
C31 O6 C30 C29 -96.4(7) . . . . ?
K1 O6 C30 C29 49.0(8) . . . . ?
O5 C29 C30 O6 -67.4(8) . . . . ?
C30 O6 C31 C32 175.1(6) . . . . ?
K1 O6 C31 C32 33.5(8) . . . . ?
O6 C31 C32 O7 -59.5(8) . . . . ?
C33 O7 C32 C31 -171.1(6) . . . . ?
K1 O7 C32 C31 56.1(7) . . . . ?
C32 O7 C33 C34 173.4(5) . . . . ?
K1 O7 C33 C34 -57.2(6) . . . . ?
C48 O8 C34 C33 176.4(6) . . . . ?
K1 O8 C34 C33 -40.7(6) . . . . ?
O7 C33 C34 O8 63.6(7) . . . . ?
C9 O9 C35 C36 -173.4(10) . . . . ?
K2 O9 C35 C36 26.0(11) . . . . ?
C37 O10 C36 C35 168.6(16) . . . . ?
K2 O10 C36 C35 -1(3) . . . . ?
O9 C35 C36 O10 -17(3) . . . . ?
C36 O10 C37 C38 133(2) . . . . ?
K2 O10 C37 C38 -57.3(14) . . . . ?
C39 O11 C38 C37 -136.3(13) . . . . ?
K2 O11 C38 C37 -1.1(18) . . . . ?
O10 C37 C38 O11 39(2) . . . . ?
C38 O11 C39 C40 86.9(14) . . . . ?
K2 O11 C39 C40 -51.2(15) . . . . ?
C55 O12 C40 C39 108.9(11) . . . . ?
K2 O12 C40 C39 -30.1(14) . . . . ?
O11 C39 C40 O12 54.4(17) . . . . ?
C8 O13 C41 C42 175.8(5) . . . . ?
K2 O13 C41 C42 -35.4(7) . . . . ?
C43 O14 C42 C41 175.0(6) . . . . ?
K2 O14 C42 C41 -61.7(5) . . . . ?
O13 C41 C42 O14 66.3(7) . . . . ?
C42 O14 C43 C44 -174.6(6) . . . . ?
K2 O14 C43 C44 63.4(7) . . . . ?
C45 O15 C44 C43 174.4(6) . . . . ?
K2 O15 C44 C43 42.9(7) . . . . ?
O14 C43 C44 O15 -70.4(8) . . . . ?
C44 O15 C45 C46 -81.9(8) . . . . ?
K2 O15 C45 C46 53.9(9) . . . . ?
C54 O16 C46 C45 -152.7(6) . . . . ?
K2 O16 C46 C45 43.3(10) . . . . ?
O15 C45 C46 O16 -62.8(10) . . . . ?
C28 O4 C47 C48 82.3(7) . . . . ?
K1 O4 C47 C48 -40.1(6) . . . . ?
C28 O4 C47 C60 -96.1(6) . . . . ?
K1 O4 C47 C60 141.5(4) . . . . ?
C60 C47 C48 O8 177.7(5) . . . . ?
O4 C47 C48 O8 -0.7(8) . . . . ?
C60 C47 C48 C49 -2.2(9) . . . . ?
O4 C47 C48 C49 179.4(5) . . . . ?
C34 O8 C48 C47 -175.7(6) . . . . ?
K1 O8 C48 C47 39.3(6) . . . . ?
C34 O8 C48 C49 4.2(9) . . . . ?
K1 O8 C48 C49 -140.9(5) . . . . ?
C47 C48 C49 C50 2.8(9) . . . . ?
O8 C48 C49 C50 -177.1(6) . . . . ?
C48 C49 C50 C59 -2.7(9) . . . . ?
C48 C49 C50 C51 177.3(5) . . . . ?
C49 C50 C51 C61 1.1(8) . . . . ?
C59 C50 C51 C61 -178.9(5) . . . . ?
C49 C50 C51 C63 -125.4(6) . . . . ?
C59 C50 C51 C63 54.6(6) . . . . ?
C49 C50 C51 C52 126.8(6) . . . . ?
C59 C50 C51 C52 -53.2(6) . . . . ?
C61 C51 C52 C53 -3.4(8) . . . . ?
C50 C51 C52 C53 -129.4(6) . . . . ?
C63 C51 C52 C53 121.2(6) . . . . ?
C61 C51 C52 C57 179.9(5) . . . . ?
C50 C51 C52 C57 54.0(6) . . . . ?
C63 C51 C52 C57 -55.5(6) . . . . ?
C57 C52 C53 C54 0.7(8) . . . . ?
C51 C52 C53 C54 -175.8(5) . . . . ?
C46 O16 C54 C55 150.7(7) . . . . ?
K2 O16 C54 C55 -43.9(7) . . . . ?
C46 O16 C54 C53 -30.2(9) . . . . ?
K2 O16 C54 C53 135.2(5) . . . . ?
C52 C53 C54 C55 0.3(9) . . . . ?
C52 C53 C54 O16 -178.8(5) . . . . ?
O16 C54 C55 C56 177.3(5) . . . . ?
C53 C54 C55 C56 -1.8(9) . . . . ?
O16 C54 C55 O12 4.5(8) . . . . ?
C53 C54 C55 O12 -174.6(6) . . . . ?
C40 O12 C55 C54 -110.1(9) . . . . ?
K2 O12 C55 C54 32.6(7) . . . . ?
C40 O12 C55 C56 77.1(10) . . . . ?
K2 O12 C55 C56 -140.3(5) . . . . ?
C54 C55 C56 C57 2.4(9) . . . . ?
O12 C55 C56 C57 174.9(5) . . . . ?
C55 C56 C57 C52 -1.4(8) . . . . ?
C55 C56 C57 C58 175.4(5) . . . . ?
C53 C52 C57 C56 -0.2(8) . . . . ?
C51 C52 C57 C56 176.7(5) . . . . ?
C53 C52 C57 C58 -177.3(5) . . . . ?
C51 C52 C57 C58 -0.4(6) . . . . ?
C56 C57 C58 C62 4.4(8) . . . . ?
C52 C57 C58 C62 -178.7(5) . . . . ?
C56 C57 C58 C68 -121.3(6) . . . . ?
C52 C57 C58 C68 55.7(6) . . . . ?
C56 C57 C58 C59 129.5(6) . . . . ?
C52 C57 C58 C59 -53.5(6) . . . . ?
C49 C50 C59 C60 2.2(8) . . . . ?
C51 C50 C59 C60 -177.8(5) . . . . ?
C49 C50 C59 C58 179.4(5) . . . . ?
C51 C50 C59 C58 -0.7(7) . . . . ?
C62 C58 C59 C60 -1.9(8) . . . . ?
C57 C58 C59 C60 -128.4(6) . . . . ?
C68 C58 C59 C60 123.2(6) . . . . ?
C62 C58 C59 C50 -179.0(5) . . . . ?
C57 C58 C59 C50 54.5(6) . . . . ?
C68 C58 C59 C50 -53.8(6) . . . . ?
C50 C59 C60 C47 -1.6(8) . . . . ?
C58 C59 C60 C47 -178.5(5) . . . . ?
C48 C47 C60 C59 1.6(8) . . . . ?
O4 C47 C60 C59 -180.0(5) . . . . ?
C61 C51 C63 C68 -179.7(5) . . . . ?
C50 C51 C63 C68 -53.6(6) . . . . ?
C52 C51 C63 C68 56.3(6) . . . . ?
C61 C51 C63 C64 2.5(8) . . . . ?
C50 C51 C63 C64 128.6(6) . . . . ?
C52 C51 C63 C64 -121.5(6) . . . . ?
C68 C63 C64 C65 0.6(9) . . . . ?
C51 C63 C64 C65 178.2(5) . . . . ?
C63 C64 C65 C66 0.3(11) . . . . ?
C64 C65 C66 C67 0.1(14) . . . . ?
C65 C66 C67 C68 -1.4(13) . . . . ?
C64 C63 C68 C67 -1.8(9) . . . . ?
C51 C63 C68 C67 -179.7(5) . . . . ?
C64 C63 C68 C58 176.6(5) . . . . ?
C51 C63 C68 C58 -1.3(7) . . . . ?
C66 C67 C68 C63 2.3(10) . . . . ?
C66 C67 C68 C58 -176.0(7) . . . . ?
C62 C58 C68 C63 179.0(5) . . . . ?
C57 C58 C68 C63 -55.1(6) . . . . ?
C59 C58 C68 C63 55.0(6) . . . . ?
C62 C58 C68 C67 -2.6(8) . . . . ?
C57 C58 C68 C67 123.2(6) . . . . ?
C59 C58 C68 C67 -126.6(6) . . . . ?
K1 O17 C69 C70 101(4) . . . . ?
K1 O17 C69 C82 -76(4) . . . . ?
O17 C69 C70 C75 -178.6(5) . . . . ?
C82 C69 C70 C75 -1.9(8) . . . . ?
O17 C69 C70 C71 0.2(8) . . . . ?
C82 C69 C70 C71 176.9(5) . . . . ?
C75 C70 C71 C72 2.3(10) . . . . ?
C69 C70 C71 C72 -176.4(7) . . . . ?
C70 C71 C72 C73 0.3(13) . . . . ?
C71 C72 C73 C74 -3.3(14) . . . . ?
C72 C73 C74 C75 3.8(12) . . . . ?
C71 C70 C75 C74 -1.8(9) . . . . ?
C69 C70 C75 C74 177.0(6) . . . . ?
C71 C70 C75 C76 178.5(5) . . . . ?
C69 C70 C75 C76 -2.8(8) . . . . ?
C73 C74 C75 C70 -1.2(10) . . . . ?
C73 C74 C75 C76 178.6(6) . . . . ?
K2 O18 C76 C75 131(4) . . . . ?
K2 O18 C76 C77 -50(4) . . . . ?
C70 C75 C76 O18 -174.9(6) . . . . ?
C74 C75 C76 O18 5.3(9) . . . . ?
C70 C75 C76 C77 6.2(8) . . . . ?
C74 C75 C76 C77 -173.5(6) . . . . ?
O18 C76 C77 C78 -3.0(8) . . . . ?
C75 C76 C77 C78 175.8(5) . . . . ?
O18 C76 C77 C82 176.1(5) . . . . ?
C75 C76 C77 C82 -5.1(7) . . . . ?
C82 C77 C78 C79 -0.2(8) . . . . ?
C76 C77 C78 C79 178.9(5) . . . . ?
C77 C78 C79 C80 1.0(10) . . . . ?
C78 C79 C80 C81 -1.7(11) . . . . ?
C79 C80 C81 C82 1.7(11) . . . . ?
C80 C81 C82 C77 -0.9(9) . . . . ?
C80 C81 C82 C69 179.5(6) . . . . ?
C78 C77 C82 C81 0.1(8) . . . . ?
C76 C77 C82 C81 -179.0(5) . . . . ?
C78 C77 C82 C69 179.8(5) . . . . ?
C76 C77 C82 C69 0.7(7) . . . . ?
O17 C69 C82 C81 -0.8(8) . . . . ?
C70 C69 C82 C81 -177.4(6) . . . . ?
O17 C69 C82 C77 179.6(5) . . . . ?
C70 C69 C82 C77 2.9(7) . . . . ?
O9 K2 N1 C83 -81(2) . . . . ?
O16 K2 N1 C83 101(2) . . . . ?
O18 K2 N1 C83 -27(3) . . . . ?
O13 K2 N1 C83 -27(2) . . . . ?
O10 K2 N1 C83 -136(2) . . . . ?
O11 K2 N1 C83 169(2) . . . . ?
O15 K2 N1 C83 88(2) . . . . ?
O14 K2 N1 C83 32(2) . . . . ?
O12 K2 N1 C83 -171(2) . . . . ?
K2 N1 C83 C84 63(28) . . . . ?
